data_1572137
loop_
_publ_author_name
'Ib&#xe1;&#xf1;ez, Susana'
'Mejuto, Carmen'
'Cer&#xf3;n, Katherin'
'Sanz Miguel, Pablo J.'
'Peris, Eduardo'

_publ_section_title
;
 A corannulene-based metallobox for the encapsulation of fullerenes.
;
_journal_issue 33
_journal_name_full 'Chemical science'
_journal_page_first 13415
_journal_page_last 13420
_journal_paper_doi 10.1039/d4sc03661a
_journal_volume 15
_journal_year 2024
_chemical_formula_moiety 'C128 H148 N12 Rh4, C60, 4(F6 P), 5(C3 H6 O)'
_chemical_formula_sum 'C203 H178 F24 N12 O5 P4 Rh4'
_chemical_formula_weight 3857.08
_space_group_crystal_system triclinic
_space_group_IT_number 2
_space_group_name_Hall '-P 1'
_space_group_name_H-M_alt 'P -1'
_atom_sites_solution_hydrogens geom
_atom_sites_solution_primary direct
_atom_sites_solution_secondary 'Fourier Difference Synthesis'
_audit_creation_method SHELXL-2014/7
_audit_update_record
;
2024-07-08 deposited with the CCDC.	2024-07-16 downloaded from the CCDC.
;
_cell_angle_alpha 105.856(3)
_cell_angle_beta 107.732(2)
_cell_angle_gamma 105.180(2)
_cell_formula_units_Z 2
_cell_length_a 17.8348(14)
_cell_length_b 22.4557(19)
_cell_length_c 25.220(2)
_cell_measurement_reflns_used 9384
_cell_measurement_temperature 100(2)
_cell_measurement_theta_max 25.28
_cell_measurement_theta_min 2.32
_cell_volume 8573.1(12)
_computing_cell_refinement 'SAINT V8.40B (Bruker AXS, 2016) in APEX3'
_computing_data_collection 'SAINT V8.40B (Bruker AXS, 2016) in APEX3'
_computing_data_reduction 'SAINT V8.40B (Bruker AXS, 2016) in APEX3'
_computing_molecular_graphics 'ORTEP-3 (Farrugia, 2012)'
_computing_publication_material 'XCIF program, PLATON(Spek, 1998)'
_computing_structure_refinement 'SHELXL-2018/3 (Sheldrick, 2018)'
_computing_structure_solution 'SHELXS-2013 (Sheldrick, 2013)'
_diffrn_ambient_temperature 100(2)
_diffrn_measured_fraction_theta_full 0.999
_diffrn_measured_fraction_theta_max 0.988
_diffrn_measurement_device_type 'Bruker D8 VENTURE'
_diffrn_measurement_method '\f and \w scans'
_diffrn_radiation_type MoK\a
_diffrn_radiation_wavelength 0.71073
_diffrn_reflns_av_R_equivalents 0.1116
_diffrn_reflns_av_unetI/netI 0.0683
_diffrn_reflns_Laue_measured_fraction_full 0.999
_diffrn_reflns_Laue_measured_fraction_max 0.988
_diffrn_reflns_limit_h_max 23
_diffrn_reflns_limit_h_min -23
_diffrn_reflns_limit_k_max 29
_diffrn_reflns_limit_k_min -30
_diffrn_reflns_limit_l_max 33
_diffrn_reflns_limit_l_min -33
_diffrn_reflns_number 446977
_diffrn_reflns_point_group_measured_fraction_full 0.999
_diffrn_reflns_point_group_measured_fraction_max 0.988
_diffrn_reflns_theta_full 25.000
_diffrn_reflns_theta_max 28.496
_diffrn_reflns_theta_min 1.884
_diffrn_source 'Mo microsource'
_exptl_absorpt_coefficient_mu 0.506
_exptl_absorpt_correction_T_max 0.990
_exptl_absorpt_correction_T_min 0.881
_exptl_absorpt_correction_type multi-scan
_exptl_absorpt_process_details sadabs
_exptl_crystal_colour red
_exptl_crystal_density_diffrn 1.494
_exptl_crystal_description plate
_exptl_crystal_F_000 3952
_exptl_crystal_size_max 0.110
_exptl_crystal_size_mid 0.070
_exptl_crystal_size_min 0.020
_refine_diff_density_max 2.454
_refine_diff_density_min -1.410
_refine_diff_density_rms 0.150
_refine_ls_extinction_method none
_refine_ls_goodness_of_fit_ref 1.020
_refine_ls_hydrogen_treatment constr
_refine_ls_matrix_type full
_refine_ls_number_parameters 2286
_refine_ls_number_reflns 42939
_refine_ls_number_restraints 29
_refine_ls_restrained_S_all 1.021
_refine_ls_R_factor_all 0.1806
_refine_ls_R_factor_gt 0.1129
_refine_ls_shift/su_max 0.001
_refine_ls_shift/su_mean 0.000
_refine_ls_structure_factor_coef Fsqd
_refine_ls_weighting_details 'w=1/[\s^2^(Fo^2^)+(0.1704P)^2^+44.6074P] where P=(Fo^2^+2Fc^2^)/3'
_refine_ls_weighting_scheme calc
_refine_ls_wR_factor_gt 0.3092
_refine_ls_wR_factor_ref 0.3582
_reflns_Friedel_coverage 0.000
_reflns_number_gt 23432
_reflns_number_total 42939
_reflns_threshold_expression 'I > 2\s(I)'
_cod_data_source_file d4sc03661a2.cif
_cod_data_source_block 1
_cod_depositor_comments
;
The following automatic conversions were performed:

data item '_atom_sites_solution_primary' value 'Direct methods' was
changed to 'direct'.

Automatic conversion script
Id: cif_fix_values 8170 2020-07-09 18:12:32Z antanas 

 Adding full bibliography for 1572137.cif.
;
_cod_database_code 1572137
_shelx_shelxl_version_number 2014/7
_shelx_space_group_comment
;
The symmetry employed for this shelxl refinement is uniquely defined
by the following loop, which should always be used as a source of
symmetry information in preference to the above space-group names.
They are only intended as comments.
;
_shelx_estimated_absorpt_t_min 0.946
_shelx_estimated_absorpt_t_max 0.990

loop_
_space_group_symop_operation_xyz
'x, y, z'
'-x, -y, -z'

loop_
_atom_site_label
_atom_site_type_symbol
_atom_site_fract_x
_atom_site_fract_y
_atom_site_fract_z
_atom_site_U_iso_or_equiv
_atom_site_adp_type
_atom_site_occupancy
_atom_site_site_symmetry_order
_atom_site_calc_flag
_atom_site_refinement_flags_posn
_atom_site_refinement_flags_adp
_atom_site_refinement_flags_occupancy
_atom_site_disorder_assembly
_atom_site_disorder_group
Rh1 Rh 0.05614(4) 0.73456(3) 0.44457(3) 0.04770(18) Uani 1 1 d . . . . .
Rh2 Rh -0.14255(4) 0.09785(3) 0.03747(3) 0.0576(2) Uani 1 1 d . . . . .
Rh3 Rh 0.54859(4) 0.23871(4) 0.13085(4) 0.0635(2) Uani 1 1 d . . . . .
Rh4 Rh 0.74988(4) 0.87835(4) 0.53545(3) 0.0585(2) Uani 1 1 d . . . . .
C1A C -0.1288(4) 0.4563(4) 0.2044(3) 0.0404(15) Uani 1 1 d . . . . .
C2A C -0.1464(4) 0.3920(4) 0.1633(3) 0.0461(18) Uani 1 1 d . . . . .
C3A C -0.1513(4) 0.3972(4) 0.1075(3) 0.0487(18) Uani 1 1 d . . . . .
C4A C -0.1368(5) 0.4641(5) 0.1151(4) 0.053(2) Uani 1 1 d . . . . .
C5A C -0.1221(4) 0.5013(4) 0.1739(4) 0.0485(18) Uani 1 1 d . . . . .
C6A C -0.0937(4) 0.4750(4) 0.2662(3) 0.0433(16) Uani 1 1 d . . . . .
C7A C -0.0891(4) 0.4208(4) 0.2850(3) 0.0455(17) Uani 1 1 d . . . . .
H7AA H -0.0742 0.4284 0.3264 0.055 Uiso 1 1 calc R U . . .
C8A C -0.1054(4) 0.3582(4) 0.2455(3) 0.0433(16) Uani 1 1 d . . . . .
H8AA H -0.1004 0.3242 0.2604 0.052 Uiso 1 1 calc R U . . .
C9A C -0.1303(4) 0.3430(4) 0.1809(3) 0.0465(17) Uani 1 1 d . . . . .
C10A C -0.1326(4) 0.2900(4) 0.1313(3) 0.0465(17) Uani 1 1 d . . . . .
C11A C -0.1405(4) 0.2945(4) 0.0759(3) 0.0470(18) Uani 1 1 d . . . . .
C12A C -0.1418(5) 0.3535(5) 0.0627(3) 0.053(2) Uani 1 1 d . . . . .
C13A C -0.1232(5) 0.3782(5) 0.0202(3) 0.056(2) Uani 1 1 d . . . . .
H13A H -0.1223 0.3486 -0.0144 0.067 Uiso 1 1 calc R U . . .
C14A C -0.1062(5) 0.4445(6) 0.0280(4) 0.063(2) Uani 1 1 d . . . . .
H14A H -0.0928 0.4590 -0.0012 0.075 Uiso 1 1 calc R U . . .
C15A C -0.1080(5) 0.4929(5) 0.0787(4) 0.061(2) Uani 1 1 d . . . . .
C16A C -0.0715(5) 0.5642(5) 0.1050(4) 0.061(2) Uani 1 1 d . . . . .
H16A H -0.0560 0.5873 0.0812 0.073 Uiso 1 1 calc R U . . .
C17A C -0.0578(5) 0.6012(5) 0.1625(4) 0.057(2) Uani 1 1 d . . . . .
H17A H -0.0337 0.6485 0.1769 0.068 Uiso 1 1 calc R U . . .
C18A C -0.0791(4) 0.5696(4) 0.2022(4) 0.0497(18) Uani 1 1 d . . . . .
C19A C -0.0536(4) 0.5910(4) 0.2664(4) 0.0457(17) Uani 1 1 d . . . . .
C20A C -0.0582(4) 0.5469(4) 0.2965(3) 0.0425(16) Uani 1 1 d . . . . .
N21A N -0.0138(4) 0.6552(3) 0.3116(3) 0.0459(14) Uani 1 1 d . . . . .
N22A N -0.0214(3) 0.5871(3) 0.3579(3) 0.0419(13) Uani 1 1 d . . . . .
C23A C 0.0059(4) 0.6524(4) 0.3668(4) 0.0471(18) Uani 1 1 d . . . . .
N24A N -0.1285(4) 0.2280(3) 0.1269(3) 0.0450(14) Uani 1 1 d . . . . .
N25A N -0.1436(4) 0.2338(4) 0.0399(3) 0.0528(17) Uani 1 1 d . . . . .
C26A C -0.1364(5) 0.1932(4) 0.0712(4) 0.054(2) Uani 1 1 d . . . . .
C27A C -0.0022(5) 0.7164(4) 0.3006(4) 0.056(2) Uani 1 1 d . . . . .
H27A H 0.0324 0.7184 0.2765 0.068 Uiso 1 1 calc R U . . .
H27B H 0.0305 0.7548 0.3398 0.068 Uiso 1 1 calc R U . . .
C28A C -0.0827(6) 0.7245(5) 0.2684(5) 0.069(3) Uani 1 1 d . . . . .
H28A H -0.1254 0.7082 0.2839 0.083 Uiso 1 1 calc R U . . .
H28B H -0.1058 0.6967 0.2248 0.083 Uiso 1 1 calc R U . . .
C29A C -0.0679(7) 0.7979(6) 0.2769(6) 0.082(3) Uani 1 1 d . . . . .
H29A H -0.0513 0.8244 0.3199 0.098 Uiso 1 1 calc R U . . .
H29B H -0.0198 0.8156 0.2664 0.098 Uiso 1 1 calc R U . . .
C30A C -0.1411(8) 0.8074(7) 0.2409(7) 0.094(4) Uani 1 1 d . . . . .
H30D H -0.1397 0.8517 0.2617 0.140 Uiso 1 1 calc R U . . .
H30E H -0.1932 0.7730 0.2351 0.140 Uiso 1 1 calc R U . . .
H30F H -0.1398 0.8038 0.2016 0.140 Uiso 1 1 calc R U . . .
C31A C -0.0059(5) 0.5614(4) 0.4065(3) 0.0437(16) Uani 1 1 d . . . . .
H31C H -0.0578 0.5235 0.3971 0.052 Uiso 1 1 calc R U . . .
H31D H 0.0059 0.5969 0.4448 0.052 Uiso 1 1 calc R U . . .
C32A C 0.0689(4) 0.5380(4) 0.4148(3) 0.0428(16) Uani 1 1 d . . . . .
H32C H 0.0611 0.5071 0.3753 0.051 Uiso 1 1 calc R U . . .
H32D H 0.1223 0.5771 0.4301 0.051 Uiso 1 1 calc R U . . .
C33A C 0.0759(5) 0.5025(5) 0.4591(4) 0.055(2) Uani 1 1 d . . . . .
H33C H 0.0832 0.5336 0.4983 0.066 Uiso 1 1 calc R U . . .
H33D H 0.0220 0.4638 0.4437 0.066 Uiso 1 1 calc R U . . .
C34A C 0.1485(6) 0.4781(6) 0.4692(5) 0.076(3) Uani 1 1 d . . . . .
H34D H 0.1516 0.4588 0.4999 0.114 Uiso 1 1 calc R U . . .
H34E H 0.2020 0.5156 0.4828 0.114 Uiso 1 1 calc R U . . .
H34F H 0.1390 0.4439 0.4314 0.114 Uiso 1 1 calc R U . . .
C35A C -0.1113(5) 0.2052(4) 0.1764(4) 0.055(2) Uani 1 1 d . . . . .
H35C H -0.1271 0.1562 0.1598 0.066 Uiso 1 1 calc R U . . .
H35D H -0.1472 0.2149 0.1981 0.066 Uiso 1 1 calc R U . . .
C36A C -0.0166(5) 0.2388(5) 0.2215(4) 0.054(2) Uani 1 1 d . . . . .
H36C H 0.0189 0.2257 0.2008 0.065 Uiso 1 1 calc R U . . .
H36D H 0.0009 0.2880 0.2353 0.065 Uiso 1 1 calc R U . . .
C37A C -0.0009(6) 0.2192(5) 0.2766(4) 0.064(2) Uani 1 1 d . . . . .
H37C H -0.0401 0.2287 0.2953 0.077 Uiso 1 1 calc R U . . .
H37D H -0.0137 0.1705 0.2632 0.077 Uiso 1 1 calc R U . . .
C38A C 0.0890(6) 0.2561(6) 0.3230(5) 0.078(3) Uani 1 1 d . . . . .
H38A H 0.0942 0.2465 0.3593 0.117 Uiso 1 1 calc R U . . .
H38B H 0.1040 0.3043 0.3333 0.117 Uiso 1 1 calc R U . . .
H38C H 0.1275 0.2418 0.3067 0.117 Uiso 1 1 calc R U . . .
C39A C -0.1614(6) 0.2143(6) -0.0240(4) 0.069(3) Uani 1 1 d . . . . .
H39A H -0.1584 0.1698 -0.0395 0.083 Uiso 1 1 calc R U . A 1
H39B H -0.1174 0.2467 -0.0294 0.083 Uiso 1 1 calc R U . A 1
C40A C -0.2491(6) 0.2116(8) -0.0606(5) 0.100(4) Uani 1 1 d . . . B 1
H40A H -0.2528 0.2555 -0.0437 0.121 Uiso 1 1 calc R U . B 1
H40B H -0.2930 0.1778 -0.0565 0.121 Uiso 1 1 calc R U . B 1
C41A C -0.2678(9) 0.1941(10) -0.1279(6) 0.125(6) Uani 1 1 d D . . B 1
H41A H -0.3148 0.2066 -0.1479 0.150 Uiso 1 1 calc R U . B 1
H41B H -0.2168 0.2163 -0.1337 0.150 Uiso 1 1 calc R U . B 1
C42A C -0.291(2) 0.1233(12) -0.1499(14) 0.240(13) Uani 1 1 d D U . B 1
H42A H -0.2955 0.1070 -0.1913 0.360 Uiso 1 1 calc R U . B 1
H42B H -0.3465 0.1023 -0.1492 0.360 Uiso 1 1 calc R U . B 1
H42C H -0.2484 0.1121 -0.1241 0.360 Uiso 1 1 calc R U . B 1
C1B C 0.7091(4) 0.5633(4) 0.2767(4) 0.0526(19) Uani 1 1 d . . . C 1
C2B C 0.7265(4) 0.6276(4) 0.3175(4) 0.0498(18) Uani 1 1 d . . . C 1
C3B C 0.7084(5) 0.6672(4) 0.2840(4) 0.0515(19) Uani 1 1 d . . . C 1
C4B C 0.6778(5) 0.6265(5) 0.2214(4) 0.054(2) Uani 1 1 d . . . C 1
C5B C 0.6792(5) 0.5629(5) 0.2174(4) 0.055(2) Uani 1 1 d . . . C 1
C6B C 0.6940(5) 0.5075(4) 0.2908(4) 0.053(2) Uani 1 1 d . . . C 1
C7B C 0.7106(5) 0.5219(4) 0.3538(4) 0.0513(18) Uani 1 1 d . . . C 1
H7BA H 0.7102 0.4872 0.3686 0.062 Uiso 1 1 calc R U . C 1
C8B C 0.7270(5) 0.5849(4) 0.3928(4) 0.0533(19) Uani 1 1 d . . . C 1
H8BA H 0.7371 0.5920 0.4336 0.064 Uiso 1 1 calc R U . C 1
C9B C 0.7295(5) 0.6398(4) 0.3742(4) 0.0496(18) Uani 1 1 d . . . C 1
C10B C 0.7269(5) 0.7047(4) 0.4000(4) 0.0496(18) Uani 1 1 d . . . C 1
C11B C 0.7120(5) 0.7451(4) 0.3671(4) 0.0527(19) Uani 1 1 d . . . C 1
C12B C 0.6937(5) 0.7242(4) 0.3037(4) 0.054(2) Uani 1 1 d . . . C 1
C13B C 0.6482(6) 0.7420(5) 0.2558(4) 0.062(2) Uani 1 1 d . . . C 1
H13B H 0.6398 0.7830 0.2663 0.074 Uiso 1 1 calc R U . C 1
C14B C 0.6173(6) 0.7019(5) 0.1966(4) 0.060(2) Uani 1 1 d . . . C 1
H14B H 0.5874 0.7157 0.1672 0.072 Uiso 1 1 calc R U . C 1
C15B C 0.6280(5) 0.6397(5) 0.1766(4) 0.059(2) Uani 1 1 d . . . C 1
C16B C 0.5805(5) 0.5808(5) 0.1192(4) 0.061(2) Uani 1 1 d . . . C 1
H16B H 0.5478 0.5859 0.0843 0.073 Uiso 1 1 calc R U . C 1
C17B C 0.5825(5) 0.5196(5) 0.1149(4) 0.061(2) Uani 1 1 d . . . C 1
H17B H 0.5509 0.4834 0.0768 0.073 Uiso 1 1 calc R U . C 1
C18B C 0.6304(5) 0.5066(5) 0.1654(4) 0.061(2) Uani 1 1 d . . . C 1
C19B C 0.6246(4) 0.4466(4) 0.1789(4) 0.052(2) Uani 1 1 d . . . C 1
C20B C 0.6531(4) 0.4475(4) 0.2360(4) 0.0518(19) Uani 1 1 d . . . C 1
N21B N 0.5884(4) 0.3807(4) 0.1389(3) 0.0572(18) Uani 1 1 d . . . C 1
N22B N 0.6304(4) 0.3804(3) 0.2290(3) 0.0525(16) Uani 1 1 d . . . C 1
C23B C 0.5924(5) 0.3400(5) 0.1692(4) 0.059(2) Uani 1 1 d . . . C 1
N24B N 0.7372(4) 0.7413(3) 0.4585(3) 0.0501(15) Uani 1 1 d . . . C 1
N25B N 0.7180(4) 0.8035(4) 0.4080(3) 0.0553(17) Uani 1 1 d . . . C 1
C26B C 0.7331(5) 0.8018(4) 0.4633(4) 0.056(2) Uani 1 1 d . . . C 1
C27B C 0.5571(7) 0.3592(6) 0.0736(4) 0.084(3) Uani 1 1 d . . . C 1
H27C H 0.5145 0.3785 0.0597 0.101 Uiso 1 1 calc R U . C 1
H27D H 0.5281 0.3099 0.0551 0.101 Uiso 1 1 calc R U . C 1
C28B C 0.6247(8) 0.3790(8) 0.0525(5) 0.096(4) Uani 1 1 d . . . C 1
H28C H 0.6676 0.3595 0.0651 0.115 Uiso 1 1 calc R U . C 1
H28D H 0.6535 0.4282 0.0693 0.115 Uiso 1 1 calc R U . C 1
C29B C 0.5812(17) 0.3523(17) -0.0161(8) 0.28(2) Uani 1 1 d D . . C 1
H29C H 0.5379 0.3070 -0.0302 0.339 Uiso 1 1 calc R U . C 1
H29D H 0.5506 0.3811 -0.0270 0.339 Uiso 1 1 calc R U . C 1
C30B C 0.6297(15) 0.3485(14) -0.0462(8) 0.217(14) Uani 1 1 d D . . C 1
H30A H 0.6135 0.3017 -0.0717 0.325 Uiso 1 1 calc R U . C 1
H30B H 0.6893 0.3664 -0.0178 0.325 Uiso 1 1 calc R U . C 1
H30C H 0.6223 0.3746 -0.0715 0.325 Uiso 1 1 calc R U . C 1
C31B C 0.6370(5) 0.3548(4) 0.2778(4) 0.060(2) Uani 1 1 d . . . C 1
H31A H 0.6950 0.3787 0.3102 0.072 Uiso 1 1 calc R U . C 1
H31B H 0.6271 0.3067 0.2618 0.072 Uiso 1 1 calc R U . C 1
C32B C 0.5718(7) 0.3645(6) 0.3042(6) 0.082(3) Uani 1 1 d . U . C 1
H32A H 0.5142 0.3334 0.2740 0.099 Uiso 1 1 calc R U . C 1
H32B H 0.5736 0.4106 0.3118 0.099 Uiso 1 1 calc R U . C 1
C33B C 0.5880(14) 0.3522(10) 0.3649(9) 0.151(7) Uani 1 1 d . U . C 1
H33A H 0.5458 0.3078 0.3549 0.181 Uiso 1 1 calc R U . C 1
H33B H 0.6447 0.3492 0.3784 0.181 Uiso 1 1 calc R U . C 1
C34B C 0.5854(16) 0.3957(13) 0.4125(11) 0.191(8) Uani 1 1 d . U . C 1
H34A H 0.5335 0.4049 0.3993 0.286 Uiso 1 1 calc R U . C 1
H34B H 0.6351 0.4375 0.4297 0.286 Uiso 1 1 calc R U . C 1
H34C H 0.5858 0.3765 0.4430 0.286 Uiso 1 1 calc R U . C 1
C35B C 0.7419(5) 0.7154(5) 0.5061(4) 0.055(2) Uani 1 1 d . . . C 1
H35A H 0.7613 0.7530 0.5450 0.066 Uiso 1 1 calc R U . C 1
H35B H 0.7842 0.6940 0.5099 0.066 Uiso 1 1 calc R U . C 1
C36B C 0.6566(5) 0.6649(5) 0.4934(4) 0.062(2) Uani 1 1 d . . . C 1
H36A H 0.6347 0.6293 0.4529 0.074 Uiso 1 1 calc R U . C 1
H36B H 0.6156 0.6872 0.4933 0.074 Uiso 1 1 calc R U . C 1
C37B C 0.6640(7) 0.6338(8) 0.5403(6) 0.125(6) Uani 1 1 d . . . C 1
H37A H 0.6830 0.6690 0.5806 0.150 Uiso 1 1 calc R U . C 1
H37B H 0.7070 0.6132 0.5419 0.150 Uiso 1 1 calc R U . C 1
C38B C 0.5771(9) 0.5799(12) 0.5246(8) 0.205(13) Uani 1 1 d . . . C 1
H38D H 0.5860 0.5505 0.5464 0.308 Uiso 1 1 calc R U . C 1
H38E H 0.5500 0.5534 0.4811 0.308 Uiso 1 1 calc R U . C 1
H38F H 0.5404 0.6016 0.5364 0.308 Uiso 1 1 calc R U . C 1
C39B C 0.7163(6) 0.8637(5) 0.3948(5) 0.064(2) Uani 1 1 d . . . C 1
H39C H 0.7149 0.8967 0.4294 0.077 Uiso 1 1 calc R U . C 1
H39D H 0.6635 0.8510 0.3591 0.077 Uiso 1 1 calc R U . C 1
C40B C 0.7934(6) 0.8969(5) 0.3825(6) 0.075(3) Uani 1 1 d . . . C 1
H40C H 0.8467 0.9060 0.4162 0.090 Uiso 1 1 calc R U . C 1
H40D H 0.7916 0.8664 0.3451 0.090 Uiso 1 1 calc R U . C 1
C41B C 0.7911(7) 0.9623(5) 0.3762(7) 0.087(4) Uani 1 1 d . . . C 1
H41C H 0.7365 0.9539 0.3441 0.104 Uiso 1 1 calc R U . C 1
H41D H 0.7969 0.9942 0.4145 0.104 Uiso 1 1 calc R U . C 1
C42B C 0.8637(7) 0.9904(7) 0.3605(6) 0.098(4) Uani 1 1 d . . . C 1
H42D H 0.8753 1.0379 0.3686 0.148 Uiso 1 1 calc R U . C 1
H42E H 0.8488 0.9662 0.3177 0.148 Uiso 1 1 calc R U . C 1
H42F H 0.9143 0.9854 0.3850 0.148 Uiso 1 1 calc R U . C 1
C4C C 0.3523(5) 0.7805(4) 0.4695(4) 0.0499(18) Uani 1 1 d . . . D 1
C3C C 0.2984(5) 0.8017(5) 0.4308(4) 0.066(2) Uani 1 1 d . . . D 1
H3CA H 0.3195 0.8268 0.4101 0.079 Uiso 1 1 calc R U . D 1
C2C C 0.2159(5) 0.7851(5) 0.4240(4) 0.061(2) Uani 1 1 d . . . D 1
H2CA H 0.1809 0.8002 0.3984 0.073 Uiso 1 1 calc R U . D 1
N1C N 0.1806(4) 0.7492(3) 0.4507(3) 0.0476(15) Uani 1 1 d . . . D 1
C6C C 0.2296(5) 0.7296(4) 0.4860(4) 0.0530(19) Uani 1 1 d . . . D 1
H6CA H 0.2058 0.7043 0.5057 0.064 Uiso 1 1 calc R U . D 1
C5C C 0.3146(5) 0.7432(5) 0.4967(4) 0.059(2) Uani 1 1 d . . . D 1
H5CA H 0.3469 0.7270 0.5226 0.071 Uiso 1 1 calc R U . D 1
C7C C 0.4436(5) 0.8001(4) 0.4812(4) 0.055(2) Uani 1 1 d . . . D 1
C8C C 0.4973(6) 0.7861(6) 0.5225(5) 0.073(3) Uani 1 1 d . . . D 1
H8CA H 0.4761 0.7609 0.5432 0.087 Uiso 1 1 calc R U . D 1
C9C C 0.5844(5) 0.8090(6) 0.5348(5) 0.071(3) Uani 1 1 d . . . D 1
H9CA H 0.6209 0.7984 0.5638 0.085 Uiso 1 1 calc R U . D 1
N10C N 0.6173(4) 0.8440(4) 0.5086(4) 0.0600(18) Uani 1 1 d . . . D 1
C11C C 0.5649(6) 0.8551(6) 0.4651(6) 0.083(3) Uani 1 1 d . . . D 1
H11A H 0.5882 0.8787 0.4442 0.100 Uiso 1 1 calc R U . D 1
C12C C 0.4778(6) 0.8334(6) 0.4492(5) 0.076(3) Uani 1 1 d . . . D 1
H12A H 0.4420 0.8409 0.4173 0.091 Uiso 1 1 calc R U . D 1
N1D N -0.0124(4) 0.1347(4) 0.0595(3) 0.0562(17) Uani 1 1 d . . . E 1
C2D C 0.0447(5) 0.1336(4) 0.1086(4) 0.0525(19) Uani 1 1 d . . . E 1
H2DA H 0.0247 0.1169 0.1346 0.063 Uiso 1 1 calc R U . E 1
C3D C 0.1310(5) 0.1556(5) 0.1224(4) 0.054(2) Uani 1 1 d . . . E 1
H3DA H 0.1692 0.1556 0.1581 0.064 Uiso 1 1 calc R U . E 1
C4D C 0.1610(4) 0.1776(4) 0.0845(4) 0.0489(18) Uani 1 1 d . . . E 1
C5D C 0.1043(5) 0.1818(6) 0.0363(5) 0.077(3) Uani 1 1 d . . . E 1
H5DA H 0.1234 0.1984 0.0101 0.093 Uiso 1 1 calc R U . E 1
C6D C 0.0194(5) 0.1618(6) 0.0258(5) 0.077(3) Uani 1 1 d . . . E 1
H6DA H -0.0182 0.1675 -0.0066 0.093 Uiso 1 1 calc R U . E 1
C7D C 0.2519(4) 0.1984(4) 0.0968(4) 0.0480(18) Uani 1 1 d . . . E 1
C8D C 0.2836(5) 0.2104(5) 0.0548(4) 0.063(2) Uani 1 1 d . . . E 1
H8DA H 0.2466 0.2082 0.0174 0.075 Uiso 1 1 calc R U . E 1
C9D C 0.3685(5) 0.2253(6) 0.0678(4) 0.069(3) Uani 1 1 d . . . E 1
H9DA H 0.3880 0.2326 0.0382 0.083 Uiso 1 1 calc R U . E 1
N10D N 0.4246(4) 0.2302(4) 0.1180(3) 0.0558(18) Uani 1 1 d . . . E 1
C11D C 0.3957(5) 0.2212(5) 0.1602(4) 0.063(2) Uani 1 1 d . . . E 1
H11B H 0.4346 0.2249 0.1974 0.076 Uiso 1 1 calc R U . E 1
C12D C 0.3107(5) 0.2067(5) 0.1505(4) 0.061(2) Uani 1 1 d . . . E 1
H12B H 0.2933 0.2024 0.1818 0.073 Uiso 1 1 calc R U . E 1
C1E C -0.0662(5) 0.7400(4) 0.4261(5) 0.060(2) Uani 1 1 d . . . F 1
H1EA H -0.1080 0.7130 0.3834 0.072 Uiso 1 1 calc R U . F 1
C2E C -0.0549(5) 0.7029(5) 0.4615(4) 0.055(2) Uani 1 1 d . . . F 1
H2EA H -0.0900 0.6540 0.4394 0.066 Uiso 1 1 calc R U . F 1
C3E C -0.0302(6) 0.7267(5) 0.5285(5) 0.072(3) Uani 1 1 d . . . F 1
H3EA H -0.0090 0.6954 0.5434 0.087 Uiso 1 1 calc R U . F 1
H3EB H -0.0815 0.7256 0.5364 0.087 Uiso 1 1 calc R U . F 1
C4E C 0.0369(6) 0.7964(6) 0.5635(5) 0.075(3) Uani 1 1 d . . . F 1
H4EA H 0.0660 0.8020 0.6058 0.090 Uiso 1 1 calc R U . F 1
H4EB H 0.0093 0.8294 0.5636 0.090 Uiso 1 1 calc R U . F 1
C5E C 0.1025(5) 0.8104(4) 0.5368(4) 0.061(2) Uani 1 1 d . . . F 1
H5EA H 0.1612 0.8182 0.5639 0.073 Uiso 1 1 calc R U . F 1
C6E C 0.0998(6) 0.8414(5) 0.4978(5) 0.068(3) Uani 1 1 d . . . F 1
H6EA H 0.1566 0.8691 0.5017 0.082 Uiso 1 1 calc R U . F 1
C7E C 0.0264(6) 0.8624(5) 0.4695(6) 0.078(3) Uani 1 1 d . . . F 1
H7EA H 0.0329 0.9047 0.4992 0.094 Uiso 1 1 calc R U . F 1
H7EB H 0.0317 0.8714 0.4342 0.094 Uiso 1 1 calc R U . F 1
C8E C -0.0605(6) 0.8124(5) 0.4497(5) 0.070(3) Uani 1 1 d . . . F 1
H8EA H -0.1010 0.8194 0.4174 0.084 Uiso 1 1 calc R U . F 1
H8EB H -0.0775 0.8198 0.4841 0.084 Uiso 1 1 calc R U . F 1
C1F C -0.2768(5) 0.0627(6) -0.0117(5) 0.086(4) Uani 1 1 d . . . G 1
H1FA H -0.2982 0.0988 -0.0164 0.103 Uiso 1 1 calc R U . G 1
C2F C -0.2601(6) 0.0590(6) 0.0441(5) 0.087(4) Uani 1 1 d . . . G 1
H2FA H -0.2714 0.0934 0.0720 0.104 Uiso 1 1 calc R U . G 1
C3F C -0.2680(10) -0.0036(7) 0.0587(7) 0.113(5) Uani 1 1 d . . . G 1
H3FA H -0.2514 0.0092 0.1026 0.136 Uiso 1 1 calc R U . G 1
H3FB H -0.3282 -0.0348 0.0381 0.136 Uiso 1 1 calc R U . G 1
C4F C -0.2153(11) -0.0386(9) 0.0404(12) 0.170(9) Uani 1 1 d . . . G 1
H4FA H -0.2539 -0.0799 0.0045 0.204 Uiso 1 1 calc R U . G 1
H4FB H -0.1894 -0.0525 0.0732 0.204 Uiso 1 1 calc R U . G 1
C5F C -0.1465(8) -0.0039(5) 0.0260(7) 0.092(4) Uani 1 1 d . . . G 1
H5FA H -0.0904 -0.0059 0.0470 0.110 Uiso 1 1 calc R U . G 1
C6F C -0.1577(8) 0.0027(6) -0.0276(6) 0.103(5) Uani 1 1 d . . . G 1
H6FA H -0.1071 0.0055 -0.0376 0.124 Uiso 1 1 calc R U . G 1
C7F C -0.2385(10) -0.0178(10) -0.0824(8) 0.190(12) Uani 1 1 d . . . G 1
H7FA H -0.2234 0.0006 -0.1109 0.228 Uiso 1 1 calc R U . G 1
H7FB H -0.2620 -0.0672 -0.1026 0.228 Uiso 1 1 calc R U . G 1
C8F C -0.3065(7) 0.0029(7) -0.0718(6) 0.114(5) Uani 1 1 d . . . G 1
H8FA H -0.3497 -0.0358 -0.0725 0.137 Uiso 1 1 calc R U . G 1
H8FB H -0.3345 0.0148 -0.1055 0.137 Uiso 1 1 calc R U . G 1
C1G C 0.5012(6) 0.1348(5) 0.0669(7) 0.101(5) Uani 1 1 d . . . H 1
H1GA H 0.4404 0.1175 0.0380 0.121 Uiso 1 1 calc R U . H 1
C2G C 0.5113(7) 0.1333(6) 0.1213(7) 0.097(4) Uani 1 1 d . . . H 1
H2GA H 0.4559 0.1161 0.1246 0.117 Uiso 1 1 calc R U . H 1
C3G C 0.5825(8) 0.1247(7) 0.1658(7) 0.105(4) Uani 1 1 d . . . H 1
H3GA H 0.5776 0.0776 0.1513 0.126 Uiso 1 1 calc R U . H 1
H3GB H 0.5783 0.1359 0.2053 0.126 Uiso 1 1 calc R U . H 1
C4G C 0.6694(6) 0.1710(5) 0.1731(5) 0.072(3) Uani 1 1 d . . . H 1
H4GA H 0.7121 0.1813 0.2135 0.086 Uiso 1 1 calc R U . H 1
H4GB H 0.6865 0.1460 0.1430 0.086 Uiso 1 1 calc R U . H 1
C5G C 0.6731(4) 0.2363(5) 0.1660(4) 0.058(2) Uani 1 1 d . . . H 1
H5GA H 0.7149 0.2768 0.2025 0.070 Uiso 1 1 calc R U . H 1
C6G C 0.6583(5) 0.2459(5) 0.1120(5) 0.069(3) Uani 1 1 d . . . H 1
H6GA H 0.6919 0.2918 0.1168 0.083 Uiso 1 1 calc R U . H 1
C7G C 0.6322(5) 0.1919(5) 0.0506(5) 0.069(3) Uani 1 1 d . . . H 1
H7GA H 0.6125 0.2093 0.0191 0.082 Uiso 1 1 calc R U . H 1
H7GB H 0.6830 0.1829 0.0487 0.082 Uiso 1 1 calc R U . H 1
C8G C 0.5630(7) 0.1264(8) 0.0360(7) 0.133(7) Uani 1 1 d . . . H 1
H8GA H 0.5898 0.0965 0.0489 0.159 Uiso 1 1 calc R U . H 1
H8GB H 0.5301 0.1047 -0.0082 0.159 Uiso 1 1 calc R U . H 1
C1H C 0.8761(5) 0.8876(5) 0.5834(5) 0.070(3) Uani 1 1 d . . . I 1
H1HA H 0.8896 0.8478 0.5669 0.084 Uiso 1 1 calc R U . I 1
C2H C 0.8783(5) 0.9289(5) 0.5522(6) 0.075(3) Uani 1 1 d . . . I 1
H2HA H 0.8930 0.9138 0.5169 0.090 Uiso 1 1 calc R U . I 1
C3H C 0.9080(7) 1.0033(6) 0.5823(8) 0.102(4) Uani 1 1 d . . . I 1
H3HA H 0.9422 1.0245 0.5632 0.123 Uiso 1 1 calc R U . I 1
H3HB H 0.9455 1.0175 0.6252 0.123 Uiso 1 1 calc R U . I 1
C4H C 0.8353(8) 1.0289(6) 0.5787(8) 0.115(5) Uani 1 1 d . . . I 1
H4HA H 0.8116 1.0322 0.5392 0.138 Uiso 1 1 calc R U . I 1
H4HB H 0.8568 1.0738 0.6107 0.138 Uiso 1 1 calc R U . I 1
C5H C 0.7652(7) 0.9791(5) 0.5870(7) 0.089(4) Uani 1 1 d . . . I 1
H5HA H 0.7106 0.9866 0.5755 0.106 Uiso 1 1 calc R U . I 1
C6H C 0.7731(7) 0.9494(6) 0.6259(5) 0.078(3) Uani 1 1 d . . . I 1
H6HA H 0.7241 0.9391 0.6379 0.094 Uiso 1 1 calc R U . I 1
C7H C 0.8574(8) 0.9600(7) 0.6733(6) 0.099(4) Uani 1 1 d . . . I 1
H7HA H 0.8487 0.9553 0.7091 0.119 Uiso 1 1 calc R U . I 1
H7HB H 0.8977 1.0061 0.6859 0.119 Uiso 1 1 calc R U . I 1
C8H C 0.8967(7) 0.9108(7) 0.6510(6) 0.095(4) Uani 1 1 d . . . I 1
H8HA H 0.8767 0.8711 0.6604 0.114 Uiso 1 1 calc R U . I 1
H8HB H 0.9592 0.9321 0.6735 0.114 Uiso 1 1 calc R U . I 1
P10 P 0.17292(16) 0.68564(14) 0.62421(12) 0.0642(6) Uani 1 1 d . . . J 1
F11 F 0.1198(3) 0.6651(3) 0.5544(2) 0.0674(14) Uani 1 1 d . . . J 1
F12 F 0.1615(3) 0.6098(3) 0.6138(2) 0.0681(13) Uani 1 1 d . . . J 1
F13 F 0.1845(5) 0.7620(3) 0.6346(3) 0.103(2) Uani 1 1 d . . . J 1
F14 F 0.0865(4) 0.6726(4) 0.6342(3) 0.0868(19) Uani 1 1 d . . . J 1
F15 F 0.2229(4) 0.7066(3) 0.6939(3) 0.0898(18) Uani 1 1 d . . . J 1
F16 F 0.2584(3) 0.6972(4) 0.6125(3) 0.095(2) Uani 1 1 d . . . J 1
P20 P 0.5037(3) 0.8698(3) 0.2894(3) 0.1442(19) Uani 1 1 d . . . K 1
F21 F 0.5837(7) 0.8779(6) 0.2721(5) 0.165(4) Uani 1 1 d . . . K 1
F22 F 0.5663(8) 0.9197(7) 0.3571(5) 0.179(5) Uani 1 1 d . . . K 1
F23 F 0.4271(12) 0.8654(15) 0.3105(11) 0.334(13) Uani 1 1 d . . . K 1
F24 F 0.4440(9) 0.8153(7) 0.2226(7) 0.252(9) Uani 1 1 d . . . K 1
F25 F 0.4947(9) 0.9283(7) 0.2699(9) 0.245(8) Uani 1 1 d . . . K 1
F26 F 0.5163(8) 0.8119(6) 0.3121(7) 0.201(6) Uani 1 1 d . . . K 1
P30 P 0.9865(2) 0.7647(2) 0.1060(2) 0.1075(13) Uani 1 1 d . . . L 1
F31 F 1.0608(4) 0.8215(3) 0.1063(3) 0.0943(19) Uani 1 1 d . . . L 1
F32 F 0.9252(5) 0.8030(4) 0.0927(3) 0.106(2) Uani 1 1 d . . . L 1
F33 F 0.9587(7) 0.7276(4) 0.0358(5) 0.167(5) Uani 1 1 d . . . L 1
F34 F 1.0501(5) 0.7273(6) 0.1212(7) 0.190(6) Uani 1 1 d . . . L 1
F35 F 0.9150(5) 0.7096(7) 0.1074(8) 0.257(9) Uani 1 1 d . . . L 1
F36 F 1.0180(6) 0.8050(9) 0.1758(4) 0.224(8) Uani 1 1 d . . . L 1
P40 P 0.6752(4) 0.8021(5) 0.6908(3) 0.220(4) Uani 1 1 d . . . M 1
F41 F 0.6539(9) 0.8601(10) 0.6756(6) 0.234(8) Uani 1 1 d . . . M 1
F42 F 0.7496(7) 0.8622(9) 0.7548(7) 0.226(7) Uani 1 1 d . . . M 1
F43 F 0.7076(9) 0.7591(9) 0.7170(7) 0.227(7) Uani 1 1 d . . . M 1
F44 F 0.6168(7) 0.7938(12) 0.7242(6) 0.288(11) Uani 1 1 d . . . M 1
F45 F 0.7331(5) 0.8063(7) 0.6547(6) 0.187(6) Uani 1 1 d . . . M 1
F46 F 0.5960(8) 0.7494(10) 0.6308(8) 0.260(10) Uani 1 1 d . . . M 1
C1 C 0.3307(10) 0.4614(9) 0.1049(6) 0.107(5) Uani 1 1 d . . . N 1
C2 C 0.3473(9) 0.5270(7) 0.1152(6) 0.087(4) Uani 1 1 d . . . N 1
C3 C 0.2595(8) 0.5361(8) 0.0967(5) 0.090(4) Uani 1 1 d . . . N 1
C4 C 0.1961(13) 0.4727(12) 0.0753(5) 0.144(8) Uani 1 1 d . . . N 1
C5 C 0.2351(9) 0.4236(8) 0.0791(5) 0.092(4) Uani 1 1 d . . . N 1
C6 C 0.3849(8) 0.4455(8) 0.1432(5) 0.097(5) Uani 1 1 d . . . N 1
C7 C 0.4606(7) 0.4980(7) 0.1985(5) 0.076(3) Uani 1 1 d . . . N 1
C8 C 0.4741(6) 0.5651(8) 0.2096(5) 0.090(4) Uani 1 1 d . . . N 1
C9 C 0.4155(6) 0.5812(6) 0.1661(5) 0.070(3) Uani 1 1 d D . . N 1
C10 C 0.4065(9) 0.6370(6) 0.2007(6) 0.104(4) Uani 1 1 d D . . N 1
C11 C 0.3287(13) 0.6433(10) 0.1828(11) 0.147(8) Uani 1 1 d D . . N 1
C12 C 0.2619(8) 0.5954(7) 0.1315(5) 0.073(3) Uani 1 1 d . . . N 1
C13 C 0.1831(9) 0.5879(8) 0.1442(7) 0.096(4) Uani 1 1 d . . . N 1
C14 C 0.1191(6) 0.5265(6) 0.1227(5) 0.070(3) Uani 1 1 d . . . N 1
C15 C 0.1342(7) 0.4697(10) 0.0873(5) 0.123(7) Uani 1 1 d . . . N 1
C16 C 0.0947(6) 0.4082(6) 0.1042(4) 0.071(3) Uani 1 1 d . . . N 1
C17 C 0.1320(7) 0.3661(8) 0.1108(7) 0.103(5) Uani 1 1 d . . . N 1
C18 C 0.2130(11) 0.3740(8) 0.0958(7) 0.110(5) Uani 1 1 d . . . N 1
C19 C 0.2567(14) 0.3535(6) 0.1356(7) 0.116(6) Uani 1 1 d . . . N 1
C20 C 0.3541(8) 0.3891(6) 0.1640(7) 0.094(4) Uani 1 1 d . . . N 1
C21 C 0.4053(7) 0.4092(6) 0.2253(5) 0.073(3) Uani 1 1 d . . . N 1
C22 C 0.4714(6) 0.4744(6) 0.2464(5) 0.076(3) Uani 1 1 d . . . N 1
C23 C 0.4930(5) 0.5184(6) 0.3049(5) 0.072(3) Uani 1 1 d . . . N 1
C24 C 0.5084(5) 0.5865(6) 0.3166(5) 0.076(3) Uani 1 1 d . . . N 1
C25 C 0.4981(5) 0.6106(7) 0.2696(6) 0.084(3) Uani 1 1 d . . . N 1
C26 C 0.4571(8) 0.6552(8) 0.2651(8) 0.101(4) Uani 1 1 d D . . N 1
C27 C 0.4320(10) 0.6783(7) 0.3083(9) 0.118(5) Uani 1 1 d . . . N 1
C28 C 0.3441(12) 0.6851(7) 0.2907(10) 0.124(6) Uani 1 1 d . . . N 1
C29 C 0.3018(9) 0.6711(6) 0.2316(7) 0.082(3) Uani 1 1 d . . . N 1
C30 C 0.2049(10) 0.6314(7) 0.1999(6) 0.095(4) Uani 1 1 d . . . N 1
C31 C 0.1632(7) 0.6118(6) 0.2363(5) 0.075(3) Uani 1 1 d . . . N 1
C32 C 0.0998(6) 0.5461(6) 0.2155(5) 0.078(3) Uani 1 1 d . . . N 1
C33 C 0.0768(5) 0.5023(6) 0.1585(5) 0.073(3) Uani 1 1 d . . . N 1
C34 C 0.0635(5) 0.4357(5) 0.1472(4) 0.063(2) Uani 1 1 d . . . N 1
C35 C 0.0720(5) 0.4127(6) 0.1949(5) 0.071(3) Uani 1 1 d . . . N 1
C36 C 0.1140(6) 0.3654(6) 0.1946(7) 0.090(4) Uani 1 1 d . . . N 1
C37 C 0.1408(8) 0.3455(7) 0.1541(10) 0.106(5) Uani 1 1 d . . . N 1
C38 C 0.2364(15) 0.3384(7) 0.1739(8) 0.147(8) Uani 1 1 d . . . N 1
C39 C 0.2688(8) 0.3516(6) 0.2304(6) 0.079(3) Uani 1 1 d . . . N 1
C40 C 0.3633(9) 0.3904(8) 0.2608(7) 0.094(4) Uani 1 1 d . . . N 1
C41 C 0.3838(10) 0.4313(9) 0.3160(7) 0.105(5) Uani 1 1 d . . . N 1
C42 C 0.4491(6) 0.4935(7) 0.3397(5) 0.078(3) Uani 1 1 d . . . N 1
C43 C 0.4352(8) 0.5536(11) 0.3769(5) 0.130(7) Uani 1 1 d . . . N 1
C44 C 0.4757(6) 0.6136(7) 0.3594(5) 0.087(4) Uani 1 1 d . . . N 1
C45 C 0.4389(8) 0.6572(8) 0.3539(7) 0.108(5) Uani 1 1 d . . . N 1
C46 C 0.3577(12) 0.6483(10) 0.3682(6) 0.129(7) Uani 1 1 d . . . N 1
C47 C 0.3050(9) 0.6686(7) 0.3231(10) 0.128(7) Uani 1 1 d . . . N 1
C48 C 0.2173(7) 0.6337(6) 0.2993(6) 0.093(4) Uani 1 1 d . . . N 1
C49 C 0.1836(8) 0.5760(9) 0.3199(5) 0.097(5) Uani 1 1 d . . . N 1
C50 C 0.1094(6) 0.5220(6) 0.2642(5) 0.073(3) Uani 1 1 d . . . N 1
C51 C 0.0962(6) 0.4559(8) 0.2541(6) 0.088(4) Uani 1 1 d . . . N 1
C52 C 0.1554(6) 0.4421(6) 0.2980(5) 0.067(3) Uani 1 1 d . . . N 1
C53 C 0.1680(11) 0.3816(13) 0.2598(13) 0.213(16) Uani 1 1 d . . . N 1
C54 C 0.2339(13) 0.3824(8) 0.2820(7) 0.142(8) Uani 1 1 d . . . N 1
C55 C 0.3022(9) 0.4240(8) 0.3276(6) 0.086(4) Uani 1 1 d . . . N 1
C56 C 0.3057(9) 0.4878(11) 0.3667(6) 0.131(8) Uani 1 1 d . . . N 1
C57 C 0.3678(15) 0.541(2) 0.3852(7) 0.238(18) Uani 1 1 d . . . N 1
C58 C 0.3323(10) 0.5961(10) 0.3854(5) 0.105(5) Uani 1 1 d . . . N 1
C59 C 0.2354(12) 0.5587(12) 0.3575(7) 0.131(6) Uani 1 1 d . . . N 1
C60 C 0.2183(9) 0.4953(8) 0.3470(6) 0.089(4) Uani 1 1 d . . . N 1
O1I O -0.0204(8) 0.0511(6) 0.1869(5) 0.132(4) Uani 1 1 d . . . O 1
C2I C -0.0100(11) -0.0044(8) 0.1795(6) 0.109(5) Uani 1 1 d . . . O 1
C3I C 0.0468(11) -0.0205(7) 0.1514(7) 0.114(5) Uani 1 1 d . . . O 1
H3IA H 0.0485 -0.0639 0.1508 0.171 Uiso 1 1 calc R U . O 1
H3IB H 0.1041 0.0141 0.1746 0.171 Uiso 1 1 calc R U . O 1
H3IC H 0.0257 -0.0223 0.1100 0.171 Uiso 1 1 calc R U . O 1
C4I C -0.0622(11) -0.0546(9) 0.1949(8) 0.142(7) Uani 1 1 d . . . O 1
H4IA H -0.0281 -0.0532 0.2343 0.213 Uiso 1 1 calc R U . O 1
H4IB H -0.0808 -0.0993 0.1641 0.213 Uiso 1 1 calc R U . O 1
H4IC H -0.1119 -0.0446 0.1964 0.213 Uiso 1 1 calc R U . O 1
O1J O 0.1609(8) 0.8477(7) 0.3211(6) 0.154(5) Uani 1 1 d . . . P 1
C2J C 0.1965(10) 0.8472(7) 0.2848(6) 0.102(4) Uani 1 1 d D . . P 1
C3J C 0.2144(14) 0.9041(7) 0.2643(8) 0.144(7) Uani 1 1 d . . . P 1
H3JA H 0.1831 0.8876 0.2205 0.215 Uiso 1 1 calc R U . P 1
H3JB H 0.2755 0.9236 0.2746 0.215 Uiso 1 1 calc R U . P 1
H3JC H 0.1964 0.9382 0.2843 0.215 Uiso 1 1 calc R U . P 1
C4J C 0.2109(12) 0.7896(8) 0.2609(9) 0.143(6) Uani 1 1 d D . . P 1
H4JA H 0.1803 0.7703 0.2170 0.215 Uiso 1 1 calc R U . P 1
H4JB H 0.1908 0.7571 0.2776 0.215 Uiso 1 1 calc R U . P 1
H4JC H 0.2719 0.8010 0.2715 0.215 Uiso 1 1 calc R U . P 1
O1K O 0.6011(5) 0.5891(6) -0.0016(4) 0.109(3) Uani 1 1 d . . . Q 1
C2K C 0.6734(6) 0.6197(7) 0.0331(4) 0.070(3) Uani 1 1 d . . . Q 1
C3K C 0.7336(6) 0.5888(7) 0.0575(5) 0.086(3) Uani 1 1 d . . . Q 1
H3KA H 0.7041 0.5402 0.0412 0.129 Uiso 1 1 calc R U . Q 1
H3KB H 0.7548 0.6062 0.1016 0.129 Uiso 1 1 calc R U . Q 1
H3KC H 0.7814 0.5997 0.0458 0.129 Uiso 1 1 calc R U . Q 1
C4K C 0.7059(9) 0.6906(10) 0.0575(9) 0.138(6) Uani 1 1 d . . . Q 1
H4KA H 0.6587 0.7061 0.0526 0.208 Uiso 1 1 calc R U . Q 1
H4KB H 0.7389 0.7073 0.0363 0.208 Uiso 1 1 calc R U . Q 1
H4KC H 0.7426 0.7072 0.1004 0.208 Uiso 1 1 calc R U . Q 1
O1L O 0.4111(9) 0.1792(8) -0.0542(6) 0.176(6) Uani 1 1 d . . . R 1
C2L C 0.3896(14) 0.1508(10) -0.1101(8) 0.146(8) Uani 1 1 d . . . R 1
C3L C 0.4576(19) 0.1447(14) -0.1307(12) 0.30(2) Uani 1 1 d . . . R 1
H3LA H 0.5107 0.1583 -0.0956 0.445 Uiso 1 1 calc R U . R 1
H3LB H 0.4658 0.1735 -0.1531 0.445 Uiso 1 1 calc R U . R 1
H3LC H 0.4414 0.0981 -0.1569 0.445 Uiso 1 1 calc R U . R 1
C4L C 0.3145(12) 0.1383(10) -0.1511(11) 0.178(10) Uani 1 1 d . . . R 1
H4LA H 0.3032 0.1795 -0.1448 0.268 Uiso 1 1 calc R U . R 1
H4LB H 0.2705 0.1048 -0.1475 0.268 Uiso 1 1 calc R U . R 1
H4LC H 0.3141 0.1213 -0.1914 0.268 Uiso 1 1 calc R U . R 1
O1M O 0.6830(10) 0.0156(8) 0.1855(7) 0.087(5) Uiso 0.503(11) 1 d . . P S 1
C2M C 0.7235(13) 0.0542(10) 0.2393(9) 0.069(5) Uiso 0.503(11) 1 d . . P S 1
C3M C 0.8103(14) 0.0889(11) 0.2549(10) 0.080(6) Uiso 0.503(11) 1 d . . P S 1
H3MA H 0.8217 0.0796 0.2185 0.120 Uiso 0.503(11) 1 calc R U P S 1
H3MB H 0.8449 0.0741 0.2830 0.120 Uiso 0.503(11) 1 calc R U P S 1
H3MC H 0.8247 0.1370 0.2741 0.120 Uiso 0.503(11) 1 calc R U P S 1
C4M C 0.6886(15) 0.0633(12) 0.2840(10) 0.082(6) Uiso 0.503(11) 1 d . . P S 1
H4MA H 0.6264 0.0451 0.2639 0.123 Uiso 0.503(11) 1 calc R U P S 1
H4MB H 0.7088 0.1111 0.3083 0.123 Uiso 0.503(11) 1 calc R U P S 1
H4MC H 0.7066 0.0400 0.3101 0.123 Uiso 0.503(11) 1 calc R U P S 1
O1N O 0.6150(17) 1.0306(13) 0.4910(13) 0.154(9) Uiso 0.497(11) 1 d . . P S 2
C2N C 0.594(2) 1.0336(19) 0.4398(19) 0.152(14) Uiso 0.497(11) 1 d D . P S 2
C3N C 0.6487(15) 1.0737(12) 0.4196(11) 0.085(7) Uiso 0.497(11) 1 d D . P S 2
H3NA H 0.7067 1.0956 0.4510 0.127 Uiso 0.497(11) 1 calc R U P S 2
H3NB H 0.6274 1.1078 0.4115 0.127 Uiso 0.497(11) 1 calc R U P S 2
H3NC H 0.6488 1.0449 0.3827 0.127 Uiso 0.497(11) 1 calc R U P S 2
C4N C 0.504(2) 1.022(2) 0.426(2) 0.182(18) Uiso 0.497(11) 1 d D . P S 2
H4NA H 0.4691 0.9826 0.3883 0.273 Uiso 0.497(11) 1 calc R U P S 2
H4NB H 0.4931 1.0609 0.4216 0.273 Uiso 0.497(11) 1 calc R U P S 2
H4NC H 0.4906 1.0135 0.4588 0.273 Uiso 0.497(11) 1 calc R U P S 2

loop_
_atom_site_aniso_label
_atom_site_aniso_U_11
_atom_site_aniso_U_22
_atom_site_aniso_U_33
_atom_site_aniso_U_23
_atom_site_aniso_U_13
_atom_site_aniso_U_12
Rh1 0.0335(3) 0.0412(3) 0.0690(4) 0.0137(3) 0.0284(3) 0.0138(2)
Rh2 0.0299(3) 0.0547(4) 0.0630(4) -0.0062(3) 0.0181(3) 0.0089(3)
Rh3 0.0234(3) 0.0601(4) 0.0801(5) -0.0014(3) 0.0139(3) 0.0135(3)
Rh4 0.0357(3) 0.0575(4) 0.0775(5) 0.0156(3) 0.0282(3) 0.0149(3)
C1A 0.027(3) 0.046(4) 0.048(4) 0.015(3) 0.017(3) 0.015(3)
C2A 0.023(3) 0.062(5) 0.050(4) 0.015(4) 0.017(3) 0.016(3)
C3A 0.024(3) 0.072(5) 0.048(4) 0.022(4) 0.012(3) 0.020(3)
C4A 0.035(4) 0.084(6) 0.049(4) 0.031(4) 0.014(3) 0.033(4)
C5A 0.029(3) 0.069(5) 0.053(4) 0.025(4) 0.016(3) 0.027(3)
C6A 0.035(3) 0.044(4) 0.053(4) 0.013(3) 0.023(3) 0.016(3)
C7A 0.032(3) 0.058(5) 0.043(4) 0.017(3) 0.015(3) 0.014(3)
C8A 0.036(3) 0.043(4) 0.049(4) 0.013(3) 0.022(3) 0.011(3)
C9A 0.031(3) 0.049(4) 0.050(4) 0.011(3) 0.019(3) 0.007(3)
C10A 0.027(3) 0.053(4) 0.053(4) 0.011(3) 0.020(3) 0.012(3)
C11A 0.021(3) 0.066(5) 0.040(4) 0.006(3) 0.010(3) 0.014(3)
C12A 0.033(4) 0.077(6) 0.043(4) 0.015(4) 0.010(3) 0.028(4)
C13A 0.041(4) 0.092(7) 0.034(4) 0.022(4) 0.009(3) 0.033(4)
C14A 0.049(5) 0.105(8) 0.044(5) 0.035(5) 0.016(4) 0.040(5)
C15A 0.047(4) 0.100(7) 0.054(5) 0.042(5) 0.021(4) 0.044(5)
C16A 0.050(5) 0.098(7) 0.061(5) 0.050(5) 0.026(4) 0.043(5)
C17A 0.042(4) 0.072(6) 0.082(6) 0.050(5) 0.031(4) 0.034(4)
C18A 0.032(3) 0.066(5) 0.062(5) 0.029(4) 0.020(3) 0.029(4)
C19A 0.030(3) 0.055(4) 0.060(5) 0.026(4) 0.022(3) 0.020(3)
C20A 0.034(3) 0.040(4) 0.052(4) 0.012(3) 0.019(3) 0.016(3)
N21A 0.033(3) 0.046(3) 0.064(4) 0.022(3) 0.024(3) 0.017(3)
N22A 0.027(3) 0.044(3) 0.053(4) 0.013(3) 0.019(3) 0.014(2)
C23A 0.031(3) 0.049(4) 0.063(5) 0.015(4) 0.026(3) 0.016(3)
N24A 0.030(3) 0.053(4) 0.046(3) 0.011(3) 0.017(3) 0.013(3)
N25A 0.029(3) 0.066(4) 0.046(4) 0.004(3) 0.015(3) 0.011(3)
C26A 0.032(4) 0.062(5) 0.048(4) 0.001(4) 0.016(3) 0.011(3)
C27A 0.052(5) 0.050(5) 0.085(6) 0.034(4) 0.040(4) 0.025(4)
C28A 0.064(5) 0.078(6) 0.106(8) 0.055(6) 0.052(6) 0.048(5)
C29A 0.075(7) 0.107(9) 0.108(9) 0.063(7) 0.056(7) 0.055(7)
C30A 0.096(8) 0.105(9) 0.149(11) 0.080(9) 0.086(9) 0.067(8)
C31A 0.040(4) 0.045(4) 0.040(4) 0.008(3) 0.020(3) 0.011(3)
C32A 0.032(3) 0.051(4) 0.048(4) 0.019(3) 0.019(3) 0.017(3)
C33A 0.050(4) 0.063(5) 0.059(5) 0.024(4) 0.030(4) 0.026(4)
C34A 0.066(6) 0.110(9) 0.084(7) 0.056(7) 0.038(5) 0.051(6)
C35A 0.048(4) 0.043(4) 0.072(6) 0.008(4) 0.039(4) 0.012(3)
C36A 0.047(4) 0.063(5) 0.062(5) 0.026(4) 0.030(4) 0.023(4)
C37A 0.070(6) 0.065(6) 0.073(6) 0.031(5) 0.040(5) 0.033(5)
C38A 0.059(6) 0.107(9) 0.080(7) 0.052(7) 0.027(5) 0.035(6)
C39A 0.048(5) 0.093(7) 0.044(5) 0.007(5) 0.015(4) 0.018(5)
C40A 0.045(5) 0.152(12) 0.058(6) -0.001(7) 0.003(4) 0.033(6)
C41A 0.085(9) 0.198(18) 0.068(8) 0.034(10) 0.015(7) 0.055(11)
C42A 0.240(13) 0.241(13) 0.240(13) 0.092(5) 0.097(6) 0.090(5)
C1B 0.028(3) 0.060(5) 0.064(5) 0.019(4) 0.018(3) 0.013(3)
C2B 0.029(3) 0.054(5) 0.062(5) 0.023(4) 0.017(3) 0.012(3)
C3B 0.035(4) 0.060(5) 0.060(5) 0.026(4) 0.023(3) 0.011(3)
C4B 0.034(4) 0.072(6) 0.061(5) 0.026(4) 0.030(4) 0.012(4)
C5B 0.034(4) 0.083(6) 0.061(5) 0.030(5) 0.029(4) 0.026(4)
C6B 0.031(3) 0.052(5) 0.069(5) 0.018(4) 0.015(3) 0.015(3)
C7B 0.039(4) 0.055(5) 0.054(5) 0.018(4) 0.016(3) 0.015(3)
C8B 0.037(4) 0.055(5) 0.054(5) 0.014(4) 0.013(3) 0.012(3)
C9B 0.034(3) 0.053(4) 0.056(5) 0.018(4) 0.019(3) 0.008(3)
C10B 0.039(4) 0.050(4) 0.055(5) 0.017(4) 0.021(3) 0.011(3)
C11B 0.040(4) 0.050(4) 0.069(5) 0.023(4) 0.026(4) 0.013(3)
C12B 0.034(4) 0.059(5) 0.072(6) 0.030(4) 0.028(4) 0.011(3)
C13B 0.059(5) 0.072(6) 0.078(6) 0.042(5) 0.042(5) 0.030(5)
C14B 0.052(5) 0.079(6) 0.063(6) 0.042(5) 0.029(4) 0.025(4)
C15B 0.047(4) 0.082(6) 0.067(6) 0.039(5) 0.038(4) 0.026(4)
C16B 0.045(4) 0.100(7) 0.054(5) 0.038(5) 0.028(4) 0.032(5)
C17B 0.044(4) 0.087(7) 0.053(5) 0.020(5) 0.027(4) 0.025(4)
C18B 0.036(4) 0.091(7) 0.062(5) 0.029(5) 0.031(4) 0.022(4)
C19B 0.028(3) 0.065(5) 0.058(5) 0.014(4) 0.021(3) 0.018(3)
C20B 0.026(3) 0.068(5) 0.063(5) 0.024(4) 0.019(3) 0.019(3)
N21B 0.030(3) 0.065(4) 0.058(4) 0.004(4) 0.014(3) 0.017(3)
N22B 0.029(3) 0.057(4) 0.056(4) 0.008(3) 0.011(3) 0.015(3)
C23B 0.032(4) 0.071(6) 0.062(5) 0.006(5) 0.022(4) 0.019(4)
N24B 0.035(3) 0.043(3) 0.061(4) 0.013(3) 0.019(3) 0.006(3)
N25B 0.044(4) 0.055(4) 0.075(5) 0.029(4) 0.032(3) 0.017(3)
C26B 0.036(4) 0.059(5) 0.072(6) 0.022(4) 0.027(4) 0.014(4)
C27B 0.062(6) 0.111(9) 0.057(6) 0.006(6) 0.008(5) 0.045(6)
C28B 0.099(8) 0.170(13) 0.058(6) 0.043(7) 0.039(6) 0.102(9)
C29B 0.38(4) 0.57(5) 0.094(12) 0.15(2) 0.119(18) 0.42(4)
C30B 0.30(3) 0.38(4) 0.092(12) 0.107(18) 0.095(16) 0.27(3)
C31B 0.048(4) 0.046(5) 0.073(6) 0.009(4) 0.019(4) 0.018(4)
C32B 0.067(6) 0.077(7) 0.135(8) 0.054(6) 0.059(6) 0.040(5)
C33B 0.22(2) 0.165(12) 0.188(9) 0.127(9) 0.126(11) 0.140(13)
C34B 0.192(8) 0.192(8) 0.189(8) 0.072(3) 0.080(4) 0.072(4)
C35B 0.039(4) 0.066(5) 0.052(5) 0.020(4) 0.017(3) 0.013(4)
C36B 0.037(4) 0.080(6) 0.055(5) 0.032(5) 0.011(4) 0.005(4)
C37B 0.053(6) 0.173(14) 0.106(9) 0.099(10) -0.008(6) -0.021(7)
C38B 0.066(8) 0.33(3) 0.164(15) 0.198(19) -0.019(9) -0.048(12)
C39B 0.064(5) 0.058(5) 0.085(7) 0.029(5) 0.043(5) 0.030(4)
C40B 0.059(6) 0.070(6) 0.117(9) 0.047(6) 0.048(6) 0.032(5)
C41B 0.073(7) 0.067(6) 0.159(12) 0.063(7) 0.071(8) 0.034(5)
C42B 0.060(6) 0.111(10) 0.108(9) 0.031(8) 0.043(6) 0.008(6)
C4C 0.038(4) 0.056(5) 0.062(5) 0.021(4) 0.030(4) 0.018(3)
C3C 0.045(4) 0.094(7) 0.079(6) 0.050(6) 0.033(4) 0.029(5)
C2C 0.037(4) 0.078(6) 0.081(6) 0.042(5) 0.028(4) 0.027(4)
N1C 0.033(3) 0.047(4) 0.061(4) 0.016(3) 0.026(3) 0.009(3)
C6C 0.042(4) 0.060(5) 0.069(5) 0.031(4) 0.031(4) 0.020(4)
C5C 0.042(4) 0.064(5) 0.081(6) 0.037(5) 0.028(4) 0.022(4)
C7C 0.036(4) 0.059(5) 0.075(6) 0.025(4) 0.029(4) 0.018(4)
C8C 0.045(5) 0.099(8) 0.098(7) 0.059(7) 0.037(5) 0.031(5)
C9C 0.037(4) 0.106(8) 0.088(7) 0.055(6) 0.031(4) 0.028(5)
N10C 0.037(3) 0.064(5) 0.072(5) 0.020(4) 0.020(3) 0.017(3)
C11C 0.057(6) 0.104(8) 0.120(9) 0.073(8) 0.044(6) 0.034(6)
C12C 0.048(5) 0.095(8) 0.097(8) 0.055(7) 0.030(5) 0.023(5)
N1D 0.029(3) 0.068(4) 0.060(4) 0.011(3) 0.018(3) 0.016(3)
C2D 0.037(4) 0.062(5) 0.064(5) 0.021(4) 0.026(4) 0.023(4)
C3D 0.040(4) 0.076(6) 0.056(5) 0.027(4) 0.022(4) 0.033(4)
C4D 0.030(3) 0.062(5) 0.057(5) 0.018(4) 0.019(3) 0.023(3)
C5D 0.038(4) 0.130(9) 0.078(7) 0.057(7) 0.029(4) 0.030(5)
C6D 0.036(4) 0.140(10) 0.071(6) 0.060(7) 0.025(4) 0.033(5)
C7D 0.033(3) 0.051(4) 0.058(5) 0.014(4) 0.020(3) 0.020(3)
C8D 0.037(4) 0.097(7) 0.061(5) 0.028(5) 0.022(4) 0.035(4)
C9D 0.041(4) 0.111(8) 0.057(5) 0.027(5) 0.021(4) 0.033(5)
N10D 0.026(3) 0.063(4) 0.068(4) 0.008(3) 0.019(3) 0.019(3)
C11D 0.042(4) 0.069(6) 0.069(6) 0.020(5) 0.016(4) 0.018(4)
C12D 0.038(4) 0.077(6) 0.066(5) 0.030(5) 0.019(4) 0.020(4)
C1E 0.047(4) 0.051(5) 0.089(6) 0.019(5) 0.041(4) 0.023(4)
C2E 0.033(4) 0.067(5) 0.074(6) 0.026(5) 0.032(4) 0.021(4)
C3E 0.045(5) 0.094(7) 0.099(8) 0.039(6) 0.046(5) 0.035(5)
C4E 0.054(5) 0.087(7) 0.086(7) 0.023(6) 0.035(5) 0.032(5)
C5E 0.039(4) 0.058(5) 0.070(6) 0.004(4) 0.022(4) 0.017(4)
C6E 0.049(5) 0.050(5) 0.097(7) 0.012(5) 0.034(5) 0.019(4)
C7E 0.064(6) 0.050(5) 0.120(9) 0.021(5) 0.042(6) 0.027(5)
C8E 0.065(6) 0.072(6) 0.084(7) 0.022(5) 0.035(5) 0.049(5)
C1F 0.024(4) 0.096(8) 0.090(8) -0.010(6) 0.016(4) 0.006(4)
C2F 0.037(4) 0.091(8) 0.092(8) -0.011(6) 0.040(5) -0.007(5)
C3F 0.109(11) 0.086(9) 0.125(11) 0.003(8) 0.074(9) 0.014(8)
C4F 0.101(12) 0.106(12) 0.33(3) 0.106(16) 0.105(16) 0.026(10)
C5F 0.065(6) 0.059(6) 0.118(11) -0.001(6) 0.029(7) 0.020(5)
C6F 0.089(8) 0.086(8) 0.083(8) -0.027(6) 0.002(6) 0.056(7)
C7F 0.108(12) 0.194(18) 0.127(13) -0.086(12) -0.034(10) 0.096(13)
C8F 0.052(6) 0.124(11) 0.084(8) -0.024(7) 0.021(6) -0.017(6)
C1G 0.031(4) 0.069(7) 0.137(11) -0.037(7) 0.034(6) -0.004(4)
C2G 0.045(5) 0.071(7) 0.134(11) -0.001(7) 0.025(7) 0.015(5)
C3G 0.069(7) 0.098(9) 0.139(12) 0.038(9) 0.033(8) 0.036(7)
C4G 0.043(5) 0.088(7) 0.069(6) 0.016(5) 0.018(4) 0.021(5)
C5G 0.023(3) 0.067(5) 0.070(6) 0.012(4) 0.013(3) 0.017(3)
C6G 0.022(3) 0.077(6) 0.094(7) 0.017(5) 0.020(4) 0.016(4)
C7G 0.038(4) 0.073(6) 0.077(6) 0.012(5) 0.020(4) 0.015(4)
C8G 0.053(6) 0.130(11) 0.154(13) -0.034(9) 0.056(8) 0.020(7)
C1H 0.038(4) 0.070(6) 0.112(8) 0.037(6) 0.036(5) 0.024(4)
C2H 0.033(4) 0.065(6) 0.121(9) 0.020(6) 0.043(5) 0.010(4)
C3H 0.064(6) 0.067(7) 0.185(14) 0.036(8) 0.075(8) 0.021(5)
C4H 0.086(9) 0.051(6) 0.191(15) 0.021(8) 0.069(10) 0.015(6)
C5H 0.059(6) 0.064(6) 0.130(11) 0.007(7) 0.052(7) 0.019(5)
C6H 0.058(6) 0.084(7) 0.086(7) 0.011(6) 0.040(5) 0.028(5)
C7H 0.070(7) 0.115(10) 0.087(8) 0.008(7) 0.024(6) 0.039(7)
C8H 0.049(5) 0.103(9) 0.096(9) 0.008(7) 0.014(5) 0.020(6)
P10 0.0574(13) 0.0772(16) 0.0653(15) 0.0288(13) 0.0279(12) 0.0310(12)
F11 0.053(3) 0.093(4) 0.055(3) 0.030(3) 0.022(2) 0.026(3)
F12 0.063(3) 0.083(4) 0.073(3) 0.035(3) 0.034(3) 0.038(3)
F13 0.123(6) 0.074(4) 0.088(4) 0.025(3) 0.015(4) 0.039(4)
F14 0.076(4) 0.145(6) 0.087(4) 0.066(4) 0.051(3) 0.067(4)
F15 0.098(5) 0.090(4) 0.068(4) 0.024(3) 0.018(3) 0.039(4)
F16 0.042(3) 0.119(5) 0.117(5) 0.058(4) 0.024(3) 0.015(3)
P20 0.088(3) 0.122(4) 0.196(5) 0.048(4) 0.031(3) 0.045(3)
F21 0.117(7) 0.208(11) 0.190(10) 0.078(9) 0.073(7) 0.076(8)
F22 0.156(10) 0.197(11) 0.143(9) 0.018(8) 0.029(7) 0.091(9)
F23 0.200(16) 0.57(4) 0.42(3) 0.28(3) 0.196(19) 0.24(2)
F24 0.186(13) 0.150(10) 0.229(15) 0.019(10) -0.067(11) 0.010(9)
F25 0.169(12) 0.206(13) 0.39(2) 0.175(15) 0.058(13) 0.112(10)
F26 0.138(9) 0.168(10) 0.287(16) 0.126(11) 0.040(10) 0.053(8)
P30 0.0660(18) 0.133(3) 0.134(3) 0.095(3) 0.029(2) 0.0211(19)
F31 0.095(5) 0.092(4) 0.101(5) 0.036(4) 0.058(4) 0.021(4)
F32 0.091(5) 0.137(6) 0.118(6) 0.073(5) 0.054(4) 0.046(5)
F33 0.145(8) 0.094(6) 0.146(8) -0.010(5) -0.038(6) 0.046(6)
F34 0.075(5) 0.212(11) 0.342(16) 0.214(12) 0.062(7) 0.058(6)
F35 0.061(5) 0.305(15) 0.49(2) 0.347(18) 0.072(9) 0.046(7)
F36 0.106(7) 0.50(2) 0.114(7) 0.168(11) 0.063(6) 0.103(11)
P40 0.093(3) 0.431(13) 0.204(7) 0.243(9) 0.058(4) 0.075(6)
F41 0.191(13) 0.43(3) 0.183(11) 0.211(16) 0.096(10) 0.141(16)
F42 0.120(8) 0.310(18) 0.256(15) 0.215(15) 0.021(9) 0.047(10)
F43 0.212(13) 0.35(2) 0.235(14) 0.239(16) 0.103(11) 0.144(14)
F44 0.101(7) 0.62(3) 0.214(13) 0.291(19) 0.072(8) 0.099(13)
F45 0.083(6) 0.304(15) 0.252(12) 0.221(12) 0.070(7) 0.069(7)
F46 0.117(9) 0.42(3) 0.274(16) 0.274(18) 0.055(10) 0.032(12)
C1 0.109(10) 0.169(15) 0.086(8) 0.051(9) 0.070(8) 0.079(11)
C2 0.134(11) 0.097(9) 0.087(8) 0.052(7) 0.088(9) 0.059(8)
C3 0.085(8) 0.112(10) 0.042(5) 0.036(6) 0.012(5) 0.001(7)
C4 0.169(17) 0.24(2) 0.027(5) 0.027(9) 0.024(8) 0.132(18)
C5 0.112(10) 0.106(10) 0.046(6) 0.011(6) 0.032(6) 0.043(8)
C6 0.106(9) 0.178(14) 0.063(6) 0.048(8) 0.054(7) 0.112(10)
C7 0.061(6) 0.117(9) 0.096(8) 0.055(7) 0.058(6) 0.057(6)
C8 0.040(5) 0.163(13) 0.082(8) 0.057(8) 0.038(5) 0.033(6)
C9 0.055(5) 0.096(8) 0.071(6) 0.037(6) 0.044(5) 0.019(5)
C10 0.111(11) 0.089(9) 0.160(14) 0.070(9) 0.095(11) 0.036(8)
C11 0.183(19) 0.137(15) 0.26(3) 0.151(17) 0.168(19) 0.104(14)
C12 0.078(7) 0.096(9) 0.064(6) 0.042(6) 0.035(5) 0.041(6)
C13 0.111(10) 0.125(11) 0.105(10) 0.076(9) 0.055(8) 0.081(9)
C14 0.044(5) 0.094(7) 0.084(7) 0.059(6) 0.016(5) 0.030(5)
C15 0.059(7) 0.26(2) 0.038(5) 0.045(9) 0.014(5) 0.064(10)
C16 0.049(5) 0.085(7) 0.050(5) 0.014(5) 0.006(4) 0.013(5)
C17 0.046(6) 0.095(10) 0.108(10) -0.017(8) 0.015(6) 0.014(6)
C18 0.132(13) 0.089(10) 0.082(9) -0.007(8) 0.034(9) 0.055(9)
C19 0.22(2) 0.054(7) 0.085(9) 0.025(7) 0.083(12) 0.051(9)
C20 0.075(7) 0.077(7) 0.132(11) 0.008(7) 0.062(8) 0.043(6)
C21 0.067(6) 0.100(8) 0.090(8) 0.047(7) 0.046(6) 0.060(6)
C22 0.049(5) 0.121(9) 0.080(7) 0.040(7) 0.032(5) 0.058(6)
C23 0.033(4) 0.100(8) 0.083(7) 0.039(6) 0.019(4) 0.027(5)
C24 0.021(3) 0.116(9) 0.065(6) 0.028(6) 0.003(4) 0.012(4)
C25 0.027(4) 0.119(9) 0.107(9) 0.057(8) 0.027(5) 0.014(5)
C26 0.059(7) 0.098(10) 0.119(12) 0.052(9) 0.026(7) -0.005(7)
C27 0.081(10) 0.073(9) 0.127(14) 0.006(9) 0.011(10) -0.010(7)
C28 0.131(15) 0.062(8) 0.171(18) 0.022(9) 0.074(14) 0.036(8)
C29 0.090(8) 0.066(7) 0.115(10) 0.040(7) 0.062(8) 0.036(6)
C30 0.132(11) 0.122(10) 0.101(9) 0.069(9) 0.069(9) 0.097(10)
C31 0.082(7) 0.089(8) 0.097(8) 0.048(7) 0.054(7) 0.062(7)
C32 0.040(4) 0.121(9) 0.086(7) 0.034(7) 0.032(5) 0.049(6)
C33 0.033(4) 0.106(8) 0.085(7) 0.038(6) 0.017(4) 0.039(5)
C34 0.023(3) 0.085(7) 0.064(5) 0.021(5) 0.008(3) 0.014(4)
C35 0.030(4) 0.101(8) 0.067(6) 0.027(6) 0.017(4) 0.011(4)
C36 0.036(5) 0.082(8) 0.118(10) 0.049(8) 0.006(6) -0.007(5)
C37 0.057(7) 0.068(8) 0.160(16) 0.024(9) 0.027(9) 0.014(6)
C38 0.25(2) 0.058(8) 0.094(11) 0.027(8) 0.030(13) 0.043(11)
C39 0.092(8) 0.074(7) 0.098(9) 0.048(6) 0.044(7) 0.049(6)
C40 0.104(9) 0.132(11) 0.109(10) 0.073(9) 0.065(8) 0.087(9)
C41 0.114(11) 0.162(14) 0.099(10) 0.089(10) 0.049(9) 0.094(11)
C42 0.032(4) 0.126(10) 0.074(7) 0.049(7) 0.013(4) 0.026(5)
C43 0.058(7) 0.26(2) 0.046(6) 0.065(10) -0.002(5) 0.044(10)
C44 0.037(5) 0.126(10) 0.060(6) 0.018(6) 0.001(4) 0.013(6)
C45 0.053(6) 0.110(11) 0.083(9) -0.029(8) 0.007(6) 0.009(7)
C46 0.127(13) 0.136(14) 0.056(8) -0.035(8) 0.009(8) 0.059(12)
C47 0.082(9) 0.069(8) 0.186(17) -0.023(9) 0.067(11) 0.020(7)
C48 0.065(6) 0.082(8) 0.115(10) -0.005(7) 0.045(7) 0.037(6)
C49 0.079(7) 0.182(14) 0.060(6) 0.038(8) 0.043(6) 0.083(9)
C50 0.046(5) 0.108(9) 0.084(7) 0.037(6) 0.043(5) 0.040(5)
C51 0.041(5) 0.143(12) 0.111(9) 0.076(9) 0.046(6) 0.035(6)
C52 0.054(5) 0.085(7) 0.084(7) 0.049(6) 0.038(5) 0.025(5)
C53 0.083(11) 0.23(2) 0.29(3) 0.24(3) -0.020(15) -0.025(13)
C54 0.128(14) 0.116(12) 0.107(11) 0.077(10) -0.020(11) -0.023(10)
C55 0.093(9) 0.136(11) 0.076(8) 0.078(8) 0.045(7) 0.062(9)
C56 0.059(7) 0.22(2) 0.055(7) 0.074(10) -0.005(6) -0.028(10)
C57 0.148(18) 0.57(6) 0.049(8) 0.112(18) 0.035(10) 0.24(3)
C58 0.100(10) 0.145(14) 0.050(6) 0.005(8) 0.042(7) 0.037(10)
C59 0.139(15) 0.20(2) 0.074(9) 0.034(11) 0.078(10) 0.077(15)
C60 0.097(9) 0.112(10) 0.086(8) 0.040(8) 0.072(8) 0.038(8)
O1I 0.183(11) 0.102(7) 0.136(9) 0.041(7) 0.110(9) 0.042(7)
C2I 0.130(12) 0.099(10) 0.084(9) 0.032(8) 0.051(8) 0.014(9)
C3I 0.139(13) 0.087(9) 0.127(12) 0.043(9) 0.066(11) 0.044(9)
C4I 0.122(13) 0.148(15) 0.140(14) 0.076(12) 0.055(11) 0.005(11)
O1J 0.134(10) 0.209(13) 0.169(11) 0.117(11) 0.084(9) 0.062(9)
C2J 0.138(12) 0.119(11) 0.101(9) 0.066(9) 0.079(9) 0.065(10)
C3J 0.25(2) 0.084(10) 0.149(14) 0.060(10) 0.119(15) 0.075(12)
C4J 0.138(15) 0.136(15) 0.192(19) 0.084(14) 0.086(14) 0.063(12)
O1K 0.062(5) 0.199(10) 0.074(5) 0.050(6) 0.031(4) 0.058(6)
C2K 0.041(5) 0.125(9) 0.057(5) 0.039(6) 0.031(4) 0.034(5)
C3K 0.053(5) 0.146(11) 0.083(7) 0.055(7) 0.040(5) 0.048(6)
C4K 0.077(9) 0.163(17) 0.188(17) 0.085(14) 0.035(10) 0.068(11)
O1L 0.148(11) 0.242(16) 0.142(11) 0.046(11) 0.093(9) 0.065(11)
C2L 0.151(17) 0.174(17) 0.085(10) 0.056(11) 0.056(11) 0.002(13)
C3L 0.26(3) 0.26(3) 0.22(3) -0.08(2) 0.20(3) -0.06(2)
C4L 0.104(13) 0.122(14) 0.24(3) 0.078(16) 0.000(15) 0.019(11)

loop_
_atom_type_symbol
_atom_type_description
_atom_type_scat_dispersion_real
_atom_type_scat_dispersion_imag
_atom_type_scat_source
C C 0.0033 0.0016 'International Tables Vol C Tables 4.2.6.8 and 6.1.1.4'
H H 0.0000 0.0000 'International Tables Vol C Tables 4.2.6.8 and 6.1.1.4'
N N 0.0061 0.0033 'International Tables Vol C Tables 4.2.6.8 and 6.1.1.4'
O O 0.0106 0.0060 'International Tables Vol C Tables 4.2.6.8 and 6.1.1.4'
F F 0.0171 0.0103 'International Tables Vol C Tables 4.2.6.8 and 6.1.1.4'
P P 0.1023 0.0942 'International Tables Vol C Tables 4.2.6.8 and 6.1.1.4'
Rh Rh -1.1178 0.9187 'International Tables Vol C Tables 4.2.6.8 and 6.1.1.4'

loop_
_geom_angle_atom_site_label_1
_geom_angle_atom_site_label_2
_geom_angle_atom_site_label_3
_geom_angle
_geom_angle_site_symmetry_1
_geom_angle_site_symmetry_3
_geom_angle_publ_flag
C23A Rh1 N1C 91.7(3) . . ?
C23A Rh1 C1E 89.8(3) . . ?
N1C Rh1 C1E 163.4(3) . . ?
C23A Rh1 C2E 91.4(3) . . ?
N1C Rh1 C2E 158.5(3) . . ?
C1E Rh1 C2E 37.9(3) . . ?
C23A Rh1 C6E 154.7(4) . . ?
N1C Rh1 C6E 88.8(3) . . ?
C1E Rh1 C6E 82.8(3) . . ?
C2E Rh1 C6E 97.3(4) . . ?
C23A Rh1 C5E 169.1(4) . . ?
N1C Rh1 C5E 92.4(3) . . ?
C1E Rh1 C5E 89.1(3) . . ?
C2E Rh1 C5E 81.1(3) . . ?
C6E Rh1 C5E 35.6(4) . . ?
C26A Rh2 N1D 89.5(3) . . ?
C26A Rh2 C2F 91.4(4) . . ?
N1D Rh2 C2F 160.7(4) . . ?
C26A Rh2 C1F 90.9(4) . . ?
N1D Rh2 C1F 161.6(4) . . ?
C2F Rh2 C1F 37.7(5) . . ?
C26A Rh2 C6F 159.9(5) . . ?
N1D Rh2 C6F 90.6(4) . . ?
C2F Rh2 C6F 95.0(5) . . ?
C1F Rh2 C6F 82.7(4) . . ?
C26A Rh2 C5F 164.1(5) . . ?
N1D Rh2 C5F 92.3(4) . . ?
C2F Rh2 C5F 81.7(5) . . ?
C1F Rh2 C5F 92.3(5) . . ?
C6F Rh2 C5F 36.0(5) . . ?
C23B Rh3 N10D 91.9(3) . . ?
C23B Rh3 C6G 89.6(4) . . ?
N10D Rh3 C6G 159.5(4) . . ?
C23B Rh3 C5G 93.2(3) . . ?
N10D Rh3 C5G 161.9(4) . . ?
C6G Rh3 C5G 38.1(4) . . ?
C23B Rh3 C1G 163.9(6) . . ?
N10D Rh3 C1G 90.2(3) . . ?
C6G Rh3 C1G 83.0(4) . . ?
C5G Rh3 C1G 89.7(4) . . ?
C23B Rh3 C2G 160.6(5) . . ?
N10D Rh3 C2G 88.2(4) . . ?
C6G Rh3 C2G 97.1(4) . . ?
C5G Rh3 C2G 81.3(4) . . ?
C1G Rh3 C2G 35.4(5) . . ?
C26B Rh4 N10C 89.1(3) . . ?
C26B Rh4 C2H 92.9(4) . . ?
N10C Rh4 C2H 166.3(4) . . ?
C26B Rh4 C1H 92.3(4) . . ?
N10C Rh4 C1H 155.9(4) . . ?
C2H Rh4 C1H 37.6(4) . . ?
C26B Rh4 C5H 157.1(5) . . ?
N10C Rh4 C5H 91.6(3) . . ?
C2H Rh4 C5H 81.3(4) . . ?
C1H Rh4 C5H 96.3(4) . . ?
C26B Rh4 C6H 168.0(5) . . ?
N10C Rh4 C6H 92.2(3) . . ?
C2H Rh4 C6H 88.7(4) . . ?
C1H Rh4 C6H 81.7(4) . . ?
C5H Rh4 C6H 34.8(4) . . ?
C6A C1A C2A 123.1(7) . . ?
C6A C1A C5A 124.9(7) . . ?
C2A C1A C5A 107.9(7) . . ?
C9A C2A C1A 123.2(7) . . ?
C9A C2A C3A 125.2(7) . . ?
C1A C2A C3A 107.6(7) . . ?
C12A C3A C4A 123.3(8) . . ?
C12A C3A C2A 125.8(8) . . ?
C4A C3A C2A 107.4(7) . . ?
C5A C4A C15A 122.8(9) . . ?
C5A C4A C3A 109.8(7) . . ?
C15A C4A C3A 122.8(8) . . ?
C18A C5A C4A 124.2(8) . . ?
C18A C5A C1A 124.6(7) . . ?
C4A C5A C1A 107.2(7) . . ?
C1A C6A C7A 113.9(7) . . ?
C1A C6A C20A 110.8(7) . . ?
C7A C6A C20A 134.4(7) . . ?
C8A C7A C6A 122.9(7) . . ?
C8A C7A H7AA 118.6 . . ?
C6A C7A H7AA 118.6 . . ?
C7A C8A C9A 121.1(7) . . ?
C7A C8A H8AA 119.4 . . ?
C9A C8A H8AA 119.4 . . ?
C2A C9A C10A 110.9(7) . . ?
C2A C9A C8A 114.5(7) . . ?
C10A C9A C8A 134.2(8) . . ?
N24A C10A C11A 106.6(7) . . ?
N24A C10A C9A 130.6(7) . . ?
C11A C10A C9A 122.8(8) . . ?
N25A C11A C10A 105.9(7) . . ?
N25A C11A C12A 129.8(7) . . ?
C10A C11A C12A 124.3(7) . . ?
C3A C12A C13A 115.6(8) . . ?
C3A C12A C11A 109.4(7) . . ?
C13A C12A C11A 134.1(7) . . ?
C14A C13A C12A 121.6(8) . . ?
C14A C13A H13A 119.2 . . ?
C12A C13A H13A 119.2 . . ?
C13A C14A C15A 122.9(8) . . ?
C13A C14A H14A 118.5 . . ?
C15A C14A H14A 118.5 . . ?
C4A C15A C16A 113.4(8) . . ?
C4A C15A C14A 113.0(9) . . ?
C16A C15A C14A 132.3(9) . . ?
C17A C16A C15A 123.8(8) . . ?
C17A C16A H16A 118.1 . . ?
C15A C16A H16A 118.1 . . ?
C16A C17A C18A 121.6(9) . . ?
C16A C17A H17A 119.2 . . ?
C18A C17A H17A 119.2 . . ?
C5A C18A C19A 111.0(7) . . ?
C5A C18A C17A 113.5(8) . . ?
C19A C18A C17A 134.5(8) . . ?
N21A C19A C20A 105.8(7) . . ?
N21A C19A C18A 130.3(7) . . ?
C20A C19A C18A 123.6(7) . . ?
N22A C20A C19A 105.9(6) . . ?
N22A C20A C6A 130.3(7) . . ?
C19A C20A C6A 123.8(7) . . ?
C23A N21A C19A 110.8(6) . . ?
C23A N21A C27A 124.5(7) . . ?
C19A N21A C27A 124.5(7) . . ?
C23A N22A C20A 110.9(6) . . ?
C23A N22A C31A 124.5(6) . . ?
C20A N22A C31A 124.3(6) . . ?
N22A C23A N21A 106.6(7) . . ?
N22A C23A Rh1 129.7(6) . . ?
N21A C23A Rh1 123.4(6) . . ?
C26A N24A C10A 110.8(7) . . ?
C26A N24A C35A 123.9(7) . . ?
C10A N24A C35A 125.2(6) . . ?
C26A N25A C11A 110.6(7) . . ?
C26A N25A C39A 125.0(8) . . ?
C11A N25A C39A 124.1(8) . . ?
N24A C26A N25A 106.1(7) . . ?
N24A C26A Rh2 128.1(7) . . ?
N25A C26A Rh2 125.7(6) . . ?
N21A C27A C28A 115.3(7) . . ?
N21A C27A H27A 108.5 . . ?
C28A C27A H27A 108.5 . . ?
N21A C27A H27B 108.5 . . ?
C28A C27A H27B 108.5 . . ?
H27A C27A H27B 107.5 . . ?
C27A C28A C29A 111.9(8) . . ?
C27A C28A H28A 109.2 . . ?
C29A C28A H28A 109.2 . . ?
C27A C28A H28B 109.2 . . ?
C29A C28A H28B 109.2 . . ?
H28A C28A H28B 107.9 . . ?
C30A C29A C28A 114.1(11) . . ?
C30A C29A H29A 108.7 . . ?
C28A C29A H29A 108.7 . . ?
C30A C29A H29B 108.7 . . ?
C28A C29A H29B 108.7 . . ?
H29A C29A H29B 107.6 . . ?
C29A C30A H30D 109.5 . . ?
C29A C30A H30E 109.5 . . ?
H30D C30A H30E 109.5 . . ?
C29A C30A H30F 109.5 . . ?
H30D C30A H30F 109.5 . . ?
H30E C30A H30F 109.5 . . ?
N22A C31A C32A 112.3(6) . . ?
N22A C31A H31C 109.1 . . ?
C32A C31A H31C 109.1 . . ?
N22A C31A H31D 109.1 . . ?
C32A C31A H31D 109.1 . . ?
H31C C31A H31D 107.9 . . ?
C33A C32A C31A 111.4(6) . . ?
C33A C32A H32C 109.3 . . ?
C31A C32A H32C 109.3 . . ?
C33A C32A H32D 109.3 . . ?
C31A C32A H32D 109.3 . . ?
H32C C32A H32D 108.0 . . ?
C34A C33A C32A 114.0(7) . . ?
C34A C33A H33C 108.7 . . ?
C32A C33A H33C 108.7 . . ?
C34A C33A H33D 108.7 . . ?
C32A C33A H33D 108.7 . . ?
H33C C33A H33D 107.6 . . ?
C33A C34A H34D 109.5 . . ?
C33A C34A H34E 109.5 . . ?
H34D C34A H34E 109.5 . . ?
C33A C34A H34F 109.5 . . ?
H34D C34A H34F 109.5 . . ?
H34E C34A H34F 109.5 . . ?
N24A C35A C36A 112.8(6) . . ?
N24A C35A H35C 109.0 . . ?
C36A C35A H35C 109.0 . . ?
N24A C35A H35D 109.0 . . ?
C36A C35A H35D 109.0 . . ?
H35C C35A H35D 107.8 . . ?
C37A C36A C35A 112.2(7) . . ?
C37A C36A H36C 109.2 . . ?
C35A C36A H36C 109.2 . . ?
C37A C36A H36D 109.2 . . ?
C35A C36A H36D 109.2 . . ?
H36C C36A H36D 107.9 . . ?
C38A C37A C36A 112.4(8) . . ?
C38A C37A H37C 109.1 . . ?
C36A C37A H37C 109.1 . . ?
C38A C37A H37D 109.1 . . ?
C36A C37A H37D 109.1 . . ?
H37C C37A H37D 107.9 . . ?
C37A C38A H38A 109.5 . . ?
C37A C38A H38B 109.5 . . ?
H38A C38A H38B 109.5 . . ?
C37A C38A H38C 109.5 . . ?
H38A C38A H38C 109.5 . . ?
H38B C38A H38C 109.5 . . ?
N25A C39A C40A 111.9(8) . . ?
N25A C39A H39A 109.2 . . ?
C40A C39A H39A 109.2 . . ?
N25A C39A H39B 109.2 . . ?
C40A C39A H39B 109.2 . . ?
H39A C39A H39B 107.9 . . ?
C39A C40A C41A 112.9(10) . . ?
C39A C40A H40A 109.0 . . ?
C41A C40A H40A 109.0 . . ?
C39A C40A H40B 109.0 . . ?
C41A C40A H40B 109.0 . . ?
H40A C40A H40B 107.8 . . ?
C42A C41A C40A 101.9(19) . . ?
C42A C41A H41A 111.4 . . ?
C40A C41A H41A 111.4 . . ?
C42A C41A H41B 111.4 . . ?
C40A C41A H41B 111.4 . . ?
H41A C41A H41B 109.3 . . ?
C41A C42A H42A 109.5 . . ?
C41A C42A H42B 109.5 . . ?
H42A C42A H42B 109.5 . . ?
C41A C42A H42C 109.5 . . ?
H42A C42A H42C 109.5 . . ?
H42B C42A H42C 109.5 . . ?
C6B C1B C2B 122.9(8) . . ?
C6B C1B C5B 125.2(8) . . ?
C2B C1B C5B 107.9(8) . . ?
C9B C2B C1B 123.1(8) . . ?
C9B C2B C3B 124.8(8) . . ?
C1B C2B C3B 108.2(8) . . ?
C12B C3B C2B 125.8(8) . . ?
C12B C3B C4B 122.6(8) . . ?
C2B C3B C4B 108.0(8) . . ?
C15B C4B C5B 125.4(9) . . ?
C15B C4B C3B 122.9(9) . . ?
C5B C4B C3B 107.4(8) . . ?
C18B C5B C4B 122.2(8) . . ?
C18B C5B C1B 125.2(9) . . ?
C4B C5B C1B 108.5(8) . . ?
C1B C6B C7B 114.0(8) . . ?
C1B C6B C20B 109.9(8) . . ?
C7B C6B C20B 135.3(8) . . ?
C8B C7B C6B 121.4(8) . . ?
C8B C7B H7BA 119.3 . . ?
C6B C7B H7BA 119.3 . . ?
C7B C8B C9B 122.7(8) . . ?
C7B C8B H8BA 118.6 . . ?
C9B C8B H8BA 118.6 . . ?
C2B C9B C8B 114.4(8) . . ?
C2B C9B C10B 111.0(7) . . ?
C8B C9B C10B 134.3(8) . . ?
N24B C10B C11B 105.4(7) . . ?
N24B C10B C9B 131.3(8) . . ?
C11B C10B C9B 123.3(8) . . ?
N25B C11B C10B 105.6(7) . . ?
N25B C11B C12B 131.2(8) . . ?
C10B C11B C12B 123.2(8) . . ?
C3B C12B C11B 110.4(8) . . ?
C3B C12B C13B 114.5(8) . . ?
C11B C12B C13B 133.7(8) . . ?
C14B C13B C12B 122.1(9) . . ?
C14B C13B H13B 118.9 . . ?
C12B C13B H13B 118.9 . . ?
C13B C14B C15B 122.8(8) . . ?
C13B C14B H14B 118.6 . . ?
C15B C14B H14B 118.6 . . ?
C4B C15B C14B 114.6(9) . . ?
C4B C15B C16B 112.9(9) . . ?
C14B C15B C16B 131.0(8) . . ?
C17B C16B C15B 121.7(8) . . ?
C17B C16B H16B 119.2 . . ?
C15B C16B H16B 119.2 . . ?
C16B C17B C18B 123.4(9) . . ?
C16B C17B H17B 118.3 . . ?
C18B C17B H17B 118.3 . . ?
C5B C18B C17B 114.1(9) . . ?
C5B C18B C19B 110.0(8) . . ?
C17B C18B C19B 134.1(9) . . ?
C20B C19B N21B 108.1(8) . . ?
C20B C19B C18B 123.8(8) . . ?
N21B C19B C18B 128.1(8) . . ?
C19B C20B N22B 105.5(7) . . ?
C19B C20B C6B 124.9(8) . . ?
N22B C20B C6B 129.6(8) . . ?
C23B N21B C19B 109.9(7) . . ?
C23B N21B C27B 125.1(8) . . ?
C19B N21B C27B 124.8(9) . . ?
C23B N22B C20B 110.1(8) . . ?
C23B N22B C31B 123.4(8) . . ?
C20B N22B C31B 126.2(7) . . ?
N21B C23B N22B 106.3(8) . . ?
N21B C23B Rh3 125.2(6) . . ?
N22B C23B Rh3 128.5(8) . . ?
C26B N24B C10B 111.1(7) . . ?
C26B N24B C35B 123.5(7) . . ?
C10B N24B C35B 125.0(7) . . ?
C26B N25B C11B 112.3(7) . . ?
C26B N25B C39B 123.2(8) . . ?
C11B N25B C39B 124.3(8) . . ?
N25B C26B N24B 105.6(7) . . ?
N25B C26B Rh4 124.1(7) . . ?
N24B C26B Rh4 130.3(7) . . ?
N21B C27B C28B 113.3(8) . . ?
N21B C27B H27C 108.9 . . ?
C28B C27B H27C 108.9 . . ?
N21B C27B H27D 108.9 . . ?
C28B C27B H27D 108.9 . . ?
H27C C27B H27D 107.7 . . ?
C27B C28B C29B 106.3(14) . . ?
C27B C28B H28C 110.5 . . ?
C29B C28B H28C 110.5 . . ?
C27B C28B H28D 110.5 . . ?
C29B C28B H28D 110.5 . . ?
H28C C28B H28D 108.7 . . ?
C30B C29B C28B 117.3(19) . . ?
C30B C29B H29C 108.0 . . ?
C28B C29B H29C 108.0 . . ?
C30B C29B H29D 108.0 . . ?
C28B C29B H29D 108.0 . . ?
H29C C29B H29D 107.2 . . ?
C29B C30B H30A 109.5 . . ?
C29B C30B H30B 109.5 . . ?
H30A C30B H30B 109.5 . . ?
C29B C30B H30C 109.5 . . ?
H30A C30B H30C 109.5 . . ?
H30B C30B H30C 109.5 . . ?
N22B C31B C32B 111.0(7) . . ?
N22B C31B H31A 109.4 . . ?
C32B C31B H31A 109.4 . . ?
N22B C31B H31B 109.4 . . ?
C32B C31B H31B 109.4 . . ?
H31A C31B H31B 108.0 . . ?
C31B C32B C33B 113.3(10) . . ?
C31B C32B H32A 108.9 . . ?
C33B C32B H32A 108.9 . . ?
C31B C32B H32B 108.9 . . ?
C33B C32B H32B 108.9 . . ?
H32A C32B H32B 107.7 . . ?
C34B C33B C32B 120.2(16) . . ?
C34B C33B H33A 107.3 . . ?
C32B C33B H33A 107.3 . . ?
C34B C33B H33B 107.3 . . ?
C32B C33B H33B 107.3 . . ?
H33A C33B H33B 106.9 . . ?
C33B C34B H34A 109.5 . . ?
C33B C34B H34B 109.5 . . ?
H34A C34B H34B 109.5 . . ?
C33B C34B H34C 109.5 . . ?
H34A C34B H34C 109.5 . . ?
H34B C34B H34C 109.5 . . ?
N24B C35B C36B 111.9(6) . . ?
N24B C35B H35A 109.2 . . ?
C36B C35B H35A 109.2 . . ?
N24B C35B H35B 109.2 . . ?
C36B C35B H35B 109.2 . . ?
H35A C35B H35B 107.9 . . ?
C35B C36B C37B 111.3(7) . . ?
C35B C36B H36A 109.4 . . ?
C37B C36B H36A 109.4 . . ?
C35B C36B H36B 109.4 . . ?
C37B C36B H36B 109.4 . . ?
H36A C36B H36B 108.0 . . ?
C36B C37B C38B 110.4(9) . . ?
C36B C37B H37A 109.6 . . ?
C38B C37B H37A 109.6 . . ?
C36B C37B H37B 109.6 . . ?
C38B C37B H37B 109.6 . . ?
H37A C37B H37B 108.1 . . ?
C37B C38B H38D 109.5 . . ?
C37B C38B H38E 109.5 . . ?
H38D C38B H38E 109.5 . . ?
C37B C38B H38F 109.5 . . ?
H38D C38B H38F 109.5 . . ?
H38E C38B H38F 109.5 . . ?
N25B C39B C40B 113.3(7) . . ?
N25B C39B H39C 108.9 . . ?
C40B C39B H39C 108.9 . . ?
N25B C39B H39D 108.9 . . ?
C40B C39B H39D 108.9 . . ?
H39C C39B H39D 107.7 . . ?
C41B C40B C39B 109.4(8) . . ?
C41B C40B H40C 109.8 . . ?
C39B C40B H40C 109.8 . . ?
C41B C40B H40D 109.8 . . ?
C39B C40B H40D 109.8 . . ?
H40C C40B H40D 108.2 . . ?
C42B C41B C40B 107.5(9) . . ?
C42B C41B H41C 110.2 . . ?
C40B C41B H41C 110.2 . . ?
C42B C41B H41D 110.2 . . ?
C40B C41B H41D 110.2 . . ?
H41C C41B H41D 108.5 . . ?
C41B C42B H42D 109.5 . . ?
C41B C42B H42E 109.5 . . ?
H42D C42B H42E 109.5 . . ?
C41B C42B H42F 109.5 . . ?
H42D C42B H42F 109.5 . . ?
H42E C42B H42F 109.5 . . ?
C5C C4C C3C 115.8(7) . . ?
C5C C4C C7C 123.0(8) . . ?
C3C C4C C7C 121.1(7) . . ?
C2C C3C C4C 118.7(8) . . ?
C2C C3C H3CA 120.7 . . ?
C4C C3C H3CA 120.7 . . ?
N1C C2C C3C 124.7(8) . . ?
N1C C2C H2CA 117.7 . . ?
C3C C2C H2CA 117.7 . . ?
C6C N1C C2C 116.8(7) . . ?
C6C N1C Rh1 121.0(5) . . ?
C2C N1C Rh1 121.8(5) . . ?
N1C C6C C5C 124.0(8) . . ?
N1C C6C H6CA 118.0 . . ?
C5C C6C H6CA 118.0 . . ?
C4C C5C C6C 120.0(8) . . ?
C4C C5C H5CA 120.0 . . ?
C6C C5C H5CA 120.0 . . ?
C8C C7C C12C 117.3(8) . . ?
C8C C7C C4C 121.6(8) . . ?
C12C C7C C4C 121.1(8) . . ?
C7C C8C C9C 119.7(9) . . ?
C7C C8C H8CA 120.1 . . ?
C9C C8C H8CA 120.1 . . ?
N10C C9C C8C 123.3(9) . . ?
N10C C9C H9CA 118.4 . . ?
C8C C9C H9CA 118.4 . . ?
C9C N10C C11C 118.0(8) . . ?
C9C N10C Rh4 118.3(6) . . ?
C11C N10C Rh4 123.6(7) . . ?
N10C C11C C12C 122.6(10) . . ?
N10C C11C H11A 118.7 . . ?
C12C C11C H11A 118.7 . . ?
C11C C12C C7C 118.8(9) . . ?
C11C C12C H12A 120.6 . . ?
C7C C12C H12A 120.6 . . ?
C6D N1D C2D 116.3(7) . . ?
C6D N1D Rh2 121.4(6) . . ?
C2D N1D Rh2 122.2(6) . . ?
N1D C2D C3D 122.7(8) . . ?
N1D C2D H2DA 118.7 . . ?
C3D C2D H2DA 118.7 . . ?
C4D C3D C2D 119.8(8) . . ?
C4D C3D H3DA 120.1 . . ?
C2D C3D H3DA 120.1 . . ?
C5D C4D C3D 117.8(7) . . ?
C5D C4D C7D 121.4(8) . . ?
C3D C4D C7D 120.7(7) . . ?
C4D C5D C6D 120.2(9) . . ?
C4D C5D H5DA 119.9 . . ?
C6D C5D H5DA 119.9 . . ?
N1D C6D C5D 122.9(9) . . ?
N1D C6D H6DA 118.6 . . ?
C5D C6D H6DA 118.6 . . ?
C12D C7D C8D 115.9(7) . . ?
C12D C7D C4D 121.4(8) . . ?
C8D C7D C4D 122.7(7) . . ?
C9D C8D C7D 119.5(8) . . ?
C9D C8D H8DA 120.2 . . ?
C7D C8D H8DA 120.2 . . ?
N10D C9D C8D 124.9(9) . . ?
N10D C9D H9DA 117.6 . . ?
C8D C9D H9DA 117.6 . . ?
C9D N10D C11D 116.5(7) . . ?
C9D N10D Rh3 123.4(6) . . ?
C11D N10D Rh3 119.6(6) . . ?
N10D C11D C12D 122.0(8) . . ?
N10D C11D H11B 119.0 . . ?
C12D C11D H11B 119.0 . . ?
C7D C12D C11D 121.0(9) . . ?
C7D C12D H12B 119.5 . . ?
C11D C12D H12B 119.5 . . ?
C2E C1E C8E 124.2(9) . . ?
C2E C1E Rh1 71.1(5) . . ?
C8E C1E Rh1 111.9(6) . . ?
C2E C1E H1EA 114.0 . . ?
C8E C1E H1EA 114.0 . . ?
Rh1 C1E H1EA 114.0 . . ?
C1E C2E C3E 126.8(9) . . ?
C1E C2E Rh1 71.0(5) . . ?
C3E C2E Rh1 109.2(5) . . ?
C1E C2E H2EA 113.7 . . ?
C3E C2E H2EA 113.7 . . ?
Rh1 C2E H2EA 113.7 . . ?
C2E C3E C4E 114.0(9) . . ?
C2E C3E H3EA 108.8 . . ?
C4E C3E H3EA 108.8 . . ?
C2E C3E H3EB 108.8 . . ?
C4E C3E H3EB 108.8 . . ?
H3EA C3E H3EB 107.7 . . ?
C3E C4E C5E 111.9(8) . . ?
C3E C4E H4EA 109.2 . . ?
C5E C4E H4EA 109.2 . . ?
C3E C4E H4EB 109.2 . . ?
C5E C4E H4EB 109.2 . . ?
H4EA C4E H4EB 107.9 . . ?
C6E C5E C4E 124.6(9) . . ?
C6E C5E Rh1 71.0(6) . . ?
C4E C5E Rh1 110.8(6) . . ?
C6E C5E H5EA 114.1 . . ?
C4E C5E H5EA 114.1 . . ?
Rh1 C5E H5EA 114.1 . . ?
C5E C6E C7E 125.2(9) . . ?
C5E C6E Rh1 73.4(5) . . ?
C7E C6E Rh1 105.1(6) . . ?
C5E C6E H6EA 114.8 . . ?
C7E C6E H6EA 114.8 . . ?
Rh1 C6E H6EA 114.8 . . ?
C8E C7E C6E 114.9(8) . . ?
C8E C7E H7EA 108.5 . . ?
C6E C7E H7EA 108.5 . . ?
C8E C7E H7EB 108.5 . . ?
C6E C7E H7EB 108.5 . . ?
H7EA C7E H7EB 107.5 . . ?
C7E C8E C1E 113.0(7) . . ?
C7E C8E H8EA 109.0 . . ?
C1E C8E H8EA 109.0 . . ?
C7E C8E H8EB 109.0 . . ?
C1E C8E H8EB 109.0 . . ?
H8EA C8E H8EB 107.8 . . ?
C2F C1F C8F 125.4(13) . . ?
C2F C1F Rh2 70.8(5) . . ?
C8F C1F Rh2 110.6(7) . . ?
C2F C1F H1FA 114.0 . . ?
C8F C1F H1FA 114.0 . . ?
Rh2 C1F H1FA 114.0 . . ?
C1F C2F C3F 127.2(11) . . ?
C1F C2F Rh2 71.5(5) . . ?
C3F C2F Rh2 111.1(8) . . ?
C1F C2F H2FA 113.1 . . ?
C3F C2F H2FA 113.1 . . ?
Rh2 C2F H2FA 113.1 . . ?
C4F C3F C2F 113.5(12) . . ?
C4F C3F H3FA 108.9 . . ?
C2F C3F H3FA 108.9 . . ?
C4F C3F H3FB 108.9 . . ?
C2F C3F H3FB 108.9 . . ?
H3FA C3F H3FB 107.7 . . ?
C3F C4F C5F 119.5(13) . . ?
C3F C4F H4FA 107.4 . . ?
C5F C4F H4FA 107.4 . . ?
C3F C4F H4FB 107.4 . . ?
C5F C4F H4FB 107.4 . . ?
H4FA C4F H4FB 107.0 . . ?
C6F C5F C4F 124.7(15) . . ?
C6F C5F Rh2 72.0(7) . . ?
C4F C5F Rh2 109.4(9) . . ?
C6F C5F H5FA 114.3 . . ?
C4F C5F H5FA 114.3 . . ?
Rh2 C5F H5FA 114.3 . . ?
C5F C6F C7F 130.2(17) . . ?
C5F C6F Rh2 72.1(6) . . ?
C7F C6F Rh2 106.7(8) . . ?
C5F C6F H6FA 112.9 . . ?
C7F C6F H6FA 112.9 . . ?
Rh2 C6F H6FA 112.9 . . ?
C8F C7F C6F 116.8(13) . . ?
C8F C7F H7FA 108.1 . . ?
C6F C7F H7FA 108.1 . . ?
C8F C7F H7FB 108.1 . . ?
C6F C7F H7FB 108.1 . . ?
H7FA C7F H7FB 107.3 . . ?
C7F C8F C1F 115.2(9) . . ?
C7F C8F H8FA 108.5 . . ?
C1F C8F H8FA 108.5 . . ?
C7F C8F H8FB 108.5 . . ?
C1F C8F H8FB 108.5 . . ?
H8FA C8F H8FB 107.5 . . ?
C2G C1G C8G 125.2(13) . . ?
C2G C1G Rh3 72.5(7) . . ?
C8G C1G Rh3 109.8(7) . . ?
C2G C1G H1GA 113.9 . . ?
C8G C1G H1GA 113.9 . . ?
Rh3 C1G H1GA 113.9 . . ?
C1G C2G C3G 129.4(12) . . ?
C1G C2G Rh3 72.1(8) . . ?
C3G C2G Rh3 109.8(8) . . ?
C1G C2G H2GA 112.5 . . ?
C3G C2G H2GA 112.5 . . ?
Rh3 C2G H2GA 112.5 . . ?
C2G C3G C4G 109.8(11) . . ?
C2G C3G H3GA 109.7 . . ?
C4G C3G H3GA 109.7 . . ?
C2G C3G H3GB 109.7 . . ?
C4G C3G H3GB 109.7 . . ?
H3GA C3G H3GB 108.2 . . ?
C5G C4G C3G 116.4(8) . . ?
C5G C4G H4GA 108.2 . . ?
C3G C4G H4GA 108.2 . . ?
C5G C4G H4GB 108.2 . . ?
C3G C4G H4GB 108.2 . . ?
H4GA C4G H4GB 107.3 . . ?
C6G C5G C4G 125.0(9) . . ?
C6G C5G Rh3 70.2(4) . . ?
C4G C5G Rh3 111.6(5) . . ?
C6G C5G H5GA 114.0 . . ?
C4G C5G H5GA 114.0 . . ?
Rh3 C5G H5GA 114.0 . . ?
C5G C6G C7G 125.5(10) . . ?
C5G C6G Rh3 71.8(5) . . ?
C7G C6G Rh3 108.6(5) . . ?
C5G C6G H6GA 114.2 . . ?
C7G C6G H6GA 114.2 . . ?
Rh3 C6G H6GA 114.2 . . ?
C8G C7G C6G 115.0(9) . . ?
C8G C7G H7GA 108.5 . . ?
C6G C7G H7GA 108.5 . . ?
C8G C7G H7GB 108.5 . . ?
C6G C7G H7GB 108.5 . . ?
H7GA C7G H7GB 107.5 . . ?
C7G C8G C1G 113.5(10) . . ?
C7G C8G H8GA 108.9 . . ?
C1G C8G H8GA 108.9 . . ?
C7G C8G H8GB 108.9 . . ?
C1G C8G H8GB 108.9 . . ?
H8GA C8G H8GB 107.7 . . ?
C2H C1H C8H 124.5(11) . . ?
C2H C1H Rh4 70.9(5) . . ?
C8H C1H Rh4 109.6(6) . . ?
C2H C1H H1HA 114.5 . . ?
C8H C1H H1HA 114.5 . . ?
Rh4 C1H H1HA 114.5 . . ?
C1H C2H C3H 122.9(12) . . ?
C1H C2H Rh4 71.5(5) . . ?
C3H C2H Rh4 113.1(6) . . ?
C1H C2H H2HA 114.1 . . ?
C3H C2H H2HA 114.1 . . ?
Rh4 C2H H2HA 114.1 . . ?
C2H C3H C4H 113.7(9) . . ?
C2H C3H H3HA 108.8 . . ?
C4H C3H H3HA 108.8 . . ?
C2H C3H H3HB 108.8 . . ?
C4H C3H H3HB 108.8 . . ?
H3HA C3H H3HB 107.7 . . ?
C3H C4H C5H 108.5(11) . . ?
C3H C4H H4HA 110.0 . . ?
C5H C4H H4HA 110.0 . . ?
C3H C4H H4HB 110.0 . . ?
C5H C4H H4HB 110.0 . . ?
H4HA C4H H4HB 108.4 . . ?
C6H C5H C4H 129.2(13) . . ?
C6H C5H Rh4 75.2(7) . . ?
C4H C5H Rh4 107.8(7) . . ?
C6H C5H H5HA 112.4 . . ?
C4H C5H H5HA 112.4 . . ?
Rh4 C5H H5HA 112.4 . . ?
C5H C6H C7H 124.3(12) . . ?
C5H C6H Rh4 70.0(7) . . ?
C7H C6H Rh4 110.8(7) . . ?
C5H C6H H6HA 114.4 . . ?
C7H C6H H6HA 114.4 . . ?
Rh4 C6H H6HA 114.4 . . ?
C6H C7H C8H 113.1(10) . . ?
C6H C7H H7HA 109.0 . . ?
C8H C7H H7HA 109.0 . . ?
C6H C7H H7HB 109.0 . . ?
C8H C7H H7HB 109.0 . . ?
H7HA C7H H7HB 107.8 . . ?
C7H C8H C1H 114.6(11) . . ?
C7H C8H H8HA 108.6 . . ?
C1H C8H H8HA 108.6 . . ?
C7H C8H H8HB 108.6 . . ?
C1H C8H H8HB 108.6 . . ?
H8HA C8H H8HB 107.6 . . ?
F15 P10 F11 177.9(4) . . ?
F15 P10 F12 89.8(3) . . ?
F11 P10 F12 91.0(3) . . ?
F15 P10 F14 88.8(4) . . ?
F11 P10 F14 89.3(3) . . ?
F12 P10 F14 89.3(3) . . ?
F15 P10 F13 90.3(4) . . ?
F11 P10 F13 89.0(3) . . ?
F12 P10 F13 179.9(5) . . ?
F14 P10 F13 90.7(4) . . ?
F15 P10 F16 92.5(4) . . ?
F11 P10 F16 89.4(3) . . ?
F12 P10 F16 89.9(3) . . ?
F14 P10 F16 178.5(4) . . ?
F13 P10 F16 90.0(4) . . ?
F25 P20 F21 87.4(8) . . ?
F25 P20 F26 177.5(10) . . ?
F21 P20 F26 92.1(7) . . ?
F25 P20 F22 92.2(9) . . ?
F21 P20 F22 89.2(7) . . ?
F26 P20 F22 85.4(8) . . ?
F25 P20 F23 92.0(11) . . ?
F21 P20 F23 176.6(12) . . ?
F26 P20 F23 88.3(11) . . ?
F22 P20 F23 87.4(11) . . ?
F25 P20 F24 92.2(9) . . ?
F21 P20 F24 89.3(9) . . ?
F26 P20 F24 90.2(8) . . ?
F22 P20 F24 175.3(8) . . ?
F23 P20 F24 94.1(12) . . ?
F35 P30 F32 89.8(5) . . ?
F35 P30 F31 178.6(7) . . ?
F32 P30 F31 90.7(4) . . ?
F35 P30 F36 90.7(9) . . ?
F32 P30 F36 89.6(7) . . ?
F31 P30 F36 88.0(6) . . ?
F35 P30 F33 92.5(9) . . ?
F32 P30 F33 90.2(5) . . ?
F31 P30 F33 88.7(5) . . ?
F36 P30 F33 176.7(7) . . ?
F35 P30 F34 90.7(5) . . ?
F32 P30 F34 178.5(8) . . ?
F31 P30 F34 88.7(5) . . ?
F36 P30 F34 89.0(8) . . ?
F33 P30 F34 91.1(7) . . ?
F43 P40 F44 84.4(9) . . ?
F43 P40 F41 168.0(13) . . ?
F44 P40 F41 94.2(10) . . ?
F43 P40 F45 93.8(8) . . ?
F44 P40 F45 176.8(13) . . ?
F41 P40 F45 88.1(7) . . ?
F43 P40 F46 102.1(12) . . ?
F44 P40 F46 87.6(9) . . ?
F41 P40 F46 89.7(9) . . ?
F45 P40 F46 90.2(8) . . ?
F43 P40 F42 83.0(8) . . ?
F44 P40 F42 87.7(10) . . ?
F41 P40 F42 85.0(10) . . ?
F45 P40 F42 94.7(8) . . ?
F46 P40 F42 172.7(12) . . ?
C6 C1 C2 118.3(16) . . ?
C6 C1 C5 121.5(15) . . ?
C2 C1 C5 109.3(13) . . ?
C1 C2 C9 125.0(13) . . ?
C1 C2 C3 107.5(12) . . ?
C9 C2 C3 115.1(10) . . ?
C12 C3 C4 127.4(14) . . ?
C12 C3 C2 114.3(11) . . ?
C4 C3 C2 106.9(14) . . ?
C15 C4 C3 117.2(18) . . ?
C15 C4 C5 121(2) . . ?
C3 C4 C5 109.6(16) . . ?
C18 C5 C4 127.6(16) . . ?
C18 C5 C1 113.7(14) . . ?
C4 C5 C1 106.7(15) . . ?
C1 C6 C7 122.2(15) . . ?
C1 C6 C20 121.9(14) . . ?
C7 C6 C20 103.8(9) . . ?
C8 C7 C22 120.7(11) . . ?
C8 C7 C6 118.5(10) . . ?
C22 C7 C6 108.5(11) . . ?
C7 C8 C25 119.6(11) . . ?
C7 C8 C9 118.3(11) . . ?
C25 C8 C9 110.0(12) . . ?
C10 C9 C2 124.0(11) . . ?
C10 C9 C8 105.1(11) . . ?
C2 C9 C8 117.7(11) . . ?
C11 C10 C9 119.0(14) . . ?
C11 C10 C26 120.0(15) . . ?
C9 C10 C26 109.6(13) . . ?
C12 C11 C10 120.0(16) . . ?
C12 C11 C29 112.8(14) . . ?
C10 C11 C29 116.7(18) . . ?
C3 C12 C11 127.2(12) . . ?
C3 C12 C13 112.5(12) . . ?
C11 C12 C13 106.5(12) . . ?
C30 C13 C14 119.0(13) . . ?
C30 C13 C12 108.9(13) . . ?
C14 C13 C12 121.3(12) . . ?
C13 C14 C33 124.3(11) . . ?
C13 C14 C15 115.0(11) . . ?
C33 C14 C15 106.7(10) . . ?
C4 C15 C14 126.6(19) . . ?
C4 C15 C16 118.0(19) . . ?
C14 C15 C16 105.6(9) . . ?
C17 C16 C34 120.9(12) . . ?
C17 C16 C15 121.3(12) . . ?
C34 C16 C15 103.9(10) . . ?
C37 C17 C16 123.0(14) . . ?
C37 C17 C18 109.2(15) . . ?
C16 C17 C18 117.6(17) . . ?
C5 C18 C19 132.9(17) . . ?
C5 C18 C17 114.4(14) . . ?
C19 C18 C17 99.7(17) . . ?
C38 C19 C18 126(2) . . ?
C38 C19 C20 107.0(18) . . ?
C18 C19 C20 116.6(14) . . ?
C21 C20 C6 108.6(11) . . ?
C21 C20 C19 124.3(12) . . ?
C6 C20 C19 113.0(12) . . ?
C20 C21 C40 116.0(11) . . ?
C20 C21 C22 109.7(10) . . ?
C40 C21 C22 122.7(12) . . ?
C23 C22 C7 119.9(11) . . ?
C23 C22 C21 116.6(10) . . ?
C7 C22 C21 109.3(10) . . ?
C22 C23 C24 119.6(10) . . ?
C22 C23 C42 117.1(11) . . ?
C24 C23 C42 112.2(10) . . ?
C23 C24 C25 121.1(11) . . ?
C23 C24 C44 111.3(11) . . ?
C25 C24 C44 114.4(11) . . ?
C26 C25 C24 121.6(12) . . ?
C26 C25 C8 107.2(12) . . ?
C24 C25 C8 119.1(12) . . ?
C27 C26 C25 118.5(15) . . ?
C27 C26 C10 123.2(15) . . ?
C25 C26 C10 108.0(14) . . ?
C26 C27 C45 123.1(17) . . ?
C26 C27 C28 119.1(17) . . ?
C45 C27 C28 104.3(18) . . ?
C47 C28 C29 121.6(19) . . ?
C47 C28 C27 112.4(19) . . ?
C29 C28 C27 115.7(17) . . ?
C28 C29 C11 125.1(15) . . ?
C28 C29 C30 120.5(13) . . ?
C11 C29 C30 100.6(13) . . ?
C13 C30 C31 119.3(14) . . ?
C13 C30 C29 111.1(12) . . ?
C31 C30 C29 116.9(11) . . ?
C30 C31 C32 122.0(11) . . ?
C30 C31 C48 115.4(12) . . ?
C32 C31 C48 110.3(10) . . ?
C33 C32 C31 118.6(10) . . ?
C33 C32 C50 119.4(11) . . ?
C31 C32 C50 110.5(10) . . ?
C32 C33 C34 120.4(11) . . ?
C32 C33 C14 116.6(11) . . ?
C34 C33 C14 111.0(10) . . ?
C33 C34 C35 119.7(10) . . ?
C33 C34 C16 112.7(10) . . ?
C35 C34 C16 116.5(10) . . ?
C51 C35 C34 122.0(11) . . ?
C51 C35 C36 109.8(10) . . ?
C34 C35 C36 115.1(10) . . ?
C37 C36 C35 122.5(13) . . ?
C37 C36 C53 119.5(18) . . ?
C35 C36 C53 106.6(17) . . ?
C36 C37 C17 122.0(15) . . ?
C36 C37 C38 119.7(17) . . ?
C17 C37 C38 106.6(15) . . ?
C19 C38 C39 139(2) . . ?
C19 C38 C37 98.3(17) . . ?
C39 C38 C37 110.0(19) . . ?
C38 C39 C40 114.4(15) . . ?
C38 C39 C54 127.8(15) . . ?
C40 C39 C54 103.6(11) . . ?
C41 C40 C21 121.1(15) . . ?
C41 C40 C39 109.7(12) . . ?
C21 C40 C39 118.0(12) . . ?
C40 C41 C42 118.8(14) . . ?
C40 C41 C55 109.1(14) . . ?
C42 C41 C55 120.4(14) . . ?
C41 C42 C23 123.5(12) . . ?
C41 C42 C43 116.9(11) . . ?
C23 C42 C43 105.7(11) . . ?
C57 C43 C42 117(2) . . ?
C57 C43 C44 126(2) . . ?
C42 C43 C44 105.0(11) . . ?
C45 C44 C24 121.6(13) . . ?
C45 C44 C43 120.2(13) . . ?
C24 C44 C43 105.8(13) . . ?
C44 C45 C27 120.6(15) . . ?
C44 C45 C46 116.9(18) . . ?
C27 C45 C46 111.2(16) . . ?
C58 C46 C47 128.7(17) . . ?
C58 C46 C45 116.5(16) . . ?
C47 C46 C45 101.6(17) . . ?
C28 C47 C48 123(2) . . ?
C28 C47 C46 110.4(16) . . ?
C48 C47 C46 115.6(18) . . ?
C47 C48 C31 122.8(15) . . ?
C47 C48 C49 118.0(15) . . ?
C31 C48 C49 106.5(10) . . ?
C59 C49 C50 119.3(16) . . ?
C59 C49 C48 122.2(15) . . ?
C50 C49 C48 105.2(10) . . ?
C51 C50 C32 121.5(11) . . ?
C51 C50 C49 119.3(11) . . ?
C32 C50 C49 107.5(11) . . ?
C50 C51 C35 117.1(10) . . ?
C50 C51 C52 117.3(12) . . ?
C35 C51 C52 112.9(12) . . ?
C60 C52 C51 117.6(12) . . ?
C60 C52 C53 125.1(11) . . ?
C51 C52 C53 104.2(12) . . ?
C54 C53 C36 131(3) . . ?
C54 C53 C52 111(2) . . ?
C36 C53 C52 106.4(15) . . ?
C53 C54 C55 135(3) . . ?
C53 C54 C39 111(2) . . ?
C55 C54 C39 103.6(17) . . ?
C54 C55 C56 121.6(16) . . ?
C54 C55 C41 113.9(16) . . ?
C56 C55 C41 112.6(13) . . ?
C57 C56 C55 121.4(19) . . ?
C57 C56 C60 114(2) . . ?
C55 C56 C60 112.0(11) . . ?
C56 C57 C43 132(3) . . ?
C56 C57 C58 106.6(17) . . ?
C43 C57 C58 112(3) . . ?
C46 C58 C57 127.1(18) . . ?
C46 C58 C59 113.4(17) . . ?
C57 C58 C59 104.2(19) . . ?
C60 C59 C49 118.9(19) . . ?
C60 C59 C58 109.1(17) . . ?
C49 C59 C58 121.7(19) . . ?
C59 C60 C52 127.5(15) . . ?
C59 C60 C56 105.8(15) . . ?
C52 C60 C56 114.0(13) . . ?
O1I C2I C3I 120.8(13) . . ?
O1I C2I C4I 118.7(16) . . ?
C3I C2I C4I 120.4(16) . . ?
C2I C3I H3IA 109.5 . . ?
C2I C3I H3IB 109.5 . . ?
H3IA C3I H3IB 109.5 . . ?
C2I C3I H3IC 109.5 . . ?
H3IA C3I H3IC 109.5 . . ?
H3IB C3I H3IC 109.5 . . ?
C2I C4I H4IA 109.5 . . ?
C2I C4I H4IB 109.5 . . ?
H4IA C4I H4IB 109.5 . . ?
C2I C4I H4IC 109.5 . . ?
H4IA C4I H4IC 109.5 . . ?
H4IB C4I H4IC 109.5 . . ?
O1J C2J C4J 117.3(14) . . ?
O1J C2J C3J 120.4(14) . . ?
C4J C2J C3J 122.1(13) . . ?
C2J C3J H3JA 109.5 . . ?
C2J C3J H3JB 109.5 . . ?
H3JA C3J H3JB 109.5 . . ?
C2J C3J H3JC 109.5 . . ?
H3JA C3J H3JC 109.5 . . ?
H3JB C3J H3JC 109.5 . . ?
C2J C4J H4JA 109.5 . . ?
C2J C4J H4JB 109.5 . . ?
H4JA C4J H4JB 109.5 . . ?
C2J C4J H4JC 109.5 . . ?
H4JA C4J H4JC 109.5 . . ?
H4JB C4J H4JC 109.5 . . ?
O1K C2K C4K 120.0(12) . . ?
O1K C2K C3K 124.6(13) . . ?
C4K C2K C3K 115.3(10) . . ?
C2K C3K H3KA 109.5 . . ?
C2K C3K H3KB 109.5 . . ?
H3KA C3K H3KB 109.5 . . ?
C2K C3K H3KC 109.5 . . ?
H3KA C3K H3KC 109.5 . . ?
H3KB C3K H3KC 109.5 . . ?
C2K C4K H4KA 109.5 . . ?
C2K C4K H4KB 109.5 . . ?
H4KA C4K H4KB 109.5 . . ?
C2K C4K H4KC 109.5 . . ?
H4KA C4K H4KC 109.5 . . ?
H4KB C4K H4KC 109.5 . . ?
O1L C2L C4L 123(2) . . ?
O1L C2L C3L 117(2) . . ?
C4L C2L C3L 118(2) . . ?
C2L C3L H3LA 109.5 . . ?
C2L C3L H3LB 109.5 . . ?
H3LA C3L H3LB 109.5 . . ?
C2L C3L H3LC 109.5 . . ?
H3LA C3L H3LC 109.5 . . ?
H3LB C3L H3LC 109.5 . . ?
C2L C4L H4LA 109.5 . . ?
C2L C4L H4LB 109.5 . . ?
H4LA C4L H4LB 109.5 . . ?
C2L C4L H4LC 109.5 . . ?
H4LA C4L H4LC 109.5 . . ?
H4LB C4L H4LC 109.5 . . ?
O1M C2M C3M 114.2(19) . . ?
O1M C2M C4M 125(2) . . ?
C3M C2M C4M 121(2) . . ?
C2M C3M H3MA 109.5 . . ?
C2M C3M H3MB 109.5 . . ?
H3MA C3M H3MB 109.5 . . ?
C2M C3M H3MC 109.5 . . ?
H3MA C3M H3MC 109.5 . . ?
H3MB C3M H3MC 109.5 . . ?
C2M C4M H4MA 109.5 . . ?
C2M C4M H4MB 109.5 . . ?
H4MA C4M H4MB 109.5 . . ?
C2M C4M H4MC 109.5 . . ?
H4MA C4M H4MC 109.5 . . ?
H4MB C4M H4MC 109.5 . . ?
O1N C2N C3N 126(3) . . ?
O1N C2N C4N 99(3) . . ?
C3N C2N C4N 127(4) . . ?
C2N C3N H3NA 109.5 . . ?
C2N C3N H3NB 109.5 . . ?
H3NA C3N H3NB 109.5 . . ?
C2N C3N H3NC 109.5 . . ?
H3NA C3N H3NC 109.5 . . ?
H3NB C3N H3NC 109.5 . . ?
C2N C4N H4NA 109.5 . . ?
C2N C4N H4NB 109.5 . . ?
H4NA C4N H4NB 109.5 . . ?
C2N C4N H4NC 109.5 . . ?
H4NA C4N H4NC 109.5 . . ?
H4NB C4N H4NC 109.5 . . ?

loop_
_geom_bond_atom_site_label_1
_geom_bond_atom_site_label_2
_geom_bond_distance
_geom_bond_site_symmetry_2
_geom_bond_publ_flag
Rh1 C23A 2.036(8) . ?
Rh1 N1C 2.106(6) . ?
Rh1 C1E 2.133(8) . ?
Rh1 C2E 2.134(7) . ?
Rh1 C6E 2.189(9) . ?
Rh1 C5E 2.218(9) . ?
Rh2 C26A 2.036(9) . ?
Rh2 N1D 2.082(6) . ?
Rh2 C2F 2.127(8) . ?
Rh2 C1F 2.136(8) . ?
Rh2 C6F 2.201(10) . ?
Rh2 C5F 2.202(12) . ?
Rh3 C23B 2.031(10) . ?
Rh3 N10D 2.084(6) . ?
Rh3 C6G 2.127(8) . ?
Rh3 C5G 2.147(7) . ?
Rh3 C1G 2.201(10) . ?
Rh3 C2G 2.206(13) . ?
Rh4 C26B 2.011(9) . ?
Rh4 N10C 2.104(7) . ?
Rh4 C2H 2.121(8) . ?
Rh4 C1H 2.129(9) . ?
Rh4 C5H 2.177(11) . ?
Rh4 C6H 2.239(10) . ?
C1A C6A 1.380(10) . ?
C1A C2A 1.417(10) . ?
C1A C5A 1.431(11) . ?
C2A C9A 1.357(11) . ?
C2A C3A 1.422(11) . ?
C3A C12A 1.366(11) . ?
C3A C4A 1.404(12) . ?
C4A C5A 1.392(11) . ?
C4A C15A 1.401(12) . ?
C5A C18A 1.379(12) . ?
C6A C7A 1.435(11) . ?
C6A C20A 1.443(10) . ?
C7A C8A 1.377(10) . ?
C7A H7AA 0.9500 . ?
C8A C9A 1.464(11) . ?
C8A H8AA 0.9500 . ?
C9A C10A 1.454(10) . ?
C10A N24A 1.389(10) . ?
C10A C11A 1.394(11) . ?
C11A N25A 1.393(10) . ?
C11A C12A 1.456(12) . ?
C12A C13A 1.418(12) . ?
C13A C14A 1.384(14) . ?
C13A H13A 0.9500 . ?
C14A C15A 1.448(13) . ?
C14A H14A 0.9500 . ?
C15A C16A 1.428(14) . ?
C16A C17A 1.367(13) . ?
C16A H16A 0.9500 . ?
C17A C18A 1.459(12) . ?
C17A H17A 0.9500 . ?
C18A C19A 1.439(11) . ?
C19A N21A 1.399(10) . ?
C19A C20A 1.403(11) . ?
C20A N22A 1.397(9) . ?
N21A C23A 1.352(10) . ?
N21A C27A 1.450(10) . ?
N22A C23A 1.348(10) . ?
N22A C31A 1.476(10) . ?
N24A C26A 1.351(10) . ?
N24A C35A 1.453(11) . ?
N25A C26A 1.366(12) . ?
N25A C39A 1.458(11) . ?
C27A C28A 1.503(12) . ?
C27A H27A 0.9900 . ?
C27A H27B 0.9900 . ?
C28A C29A 1.542(15) . ?
C28A H28A 0.9900 . ?
C28A H28B 0.9900 . ?
C29A C30A 1.450(15) . ?
C29A H29A 0.9900 . ?
C29A H29B 0.9900 . ?
C30A H30D 0.9800 . ?
C30A H30E 0.9800 . ?
C30A H30F 0.9800 . ?
C31A C32A 1.534(10) . ?
C31A H31C 0.9900 . ?
C31A H31D 0.9900 . ?
C32A C33A 1.533(11) . ?
C32A H32C 0.9900 . ?
C32A H32D 0.9900 . ?
C33A C34A 1.514(12) . ?
C33A H33C 0.9900 . ?
C33A H33D 0.9900 . ?
C34A H34D 0.9800 . ?
C34A H34E 0.9800 . ?
C34A H34F 0.9800 . ?
C35A C36A 1.552(12) . ?
C35A H35C 0.9900 . ?
C35A H35D 0.9900 . ?
C36A C37A 1.538(12) . ?
C36A H36C 0.9900 . ?
C36A H36D 0.9900 . ?
C37A C38A 1.504(14) . ?
C37A H37C 0.9900 . ?
C37A H37D 0.9900 . ?
C38A H38A 0.9800 . ?
C38A H38B 0.9800 . ?
C38A H38C 0.9800 . ?
C39A C40A 1.530(13) . ?
C39A H39A 0.9900 . ?
C39A H39B 0.9900 . ?
C40A C41A 1.539(17) . ?
C40A H40A 0.9900 . ?
C40A H40B 0.9900 . ?
C41A C42A 1.426(17) . ?
C41A H41A 0.9900 . ?
C41A H41B 0.9900 . ?
C42A H42A 0.9800 . ?
C42A H42B 0.9800 . ?
C42A H42C 0.9800 . ?
C1B C6B 1.378(12) . ?
C1B C2B 1.413(12) . ?
C1B C5B 1.423(12) . ?
C2B C9B 1.361(11) . ?
C2B C3B 1.416(12) . ?
C3B C12B 1.366(12) . ?
C3B C4B 1.432(12) . ?
C4B C15B 1.363(12) . ?
C4B C5B 1.413(13) . ?
C5B C18B 1.377(13) . ?
C6B C7B 1.448(12) . ?
C6B C20B 1.453(12) . ?
C7B C8B 1.378(12) . ?
C7B H7BA 0.9500 . ?
C8B C9B 1.430(12) . ?
C8B H8BA 0.9500 . ?
C9B C10B 1.443(11) . ?
C10B N24B 1.407(10) . ?
C10B C11B 1.408(12) . ?
C11B N25B 1.384(11) . ?
C11B C12B 1.442(12) . ?
C12B C13B 1.452(13) . ?
C13B C14B 1.361(13) . ?
C13B H13B 0.9500 . ?
C14B C15B 1.434(13) . ?
C14B H14B 0.9500 . ?
C15B C16B 1.477(14) . ?
C16B C17B 1.361(14) . ?
C16B H16B 0.9500 . ?
C17B C18B 1.452(13) . ?
C17B H17B 0.9500 . ?
C18B C19B 1.465(13) . ?
C19B C20B 1.365(12) . ?
C19B N21B 1.383(11) . ?
C20B N22B 1.398(11) . ?
N21B C23B 1.345(12) . ?
N21B C27B 1.455(12) . ?
N22B C23B 1.367(11) . ?
N22B C31B 1.481(12) . ?
N24B C26B 1.354(11) . ?
N24B C35B 1.462(11) . ?
N25B C26B 1.350(11) . ?
N25B C39B 1.484(11) . ?
C27B C28B 1.476(16) . ?
C27B H27C 0.9900 . ?
C27B H27D 0.9900 . ?
C28B C29B 1.52(2) . ?
C28B H28C 0.9900 . ?
C28B H28D 0.9900 . ?
C29B C30B 1.317(17) . ?
C29B H29C 0.9900 . ?
C29B H29D 0.9900 . ?
C30B H30A 0.9800 . ?
C30B H30B 0.9800 . ?
C30B H30C 0.9800 . ?
C31B C32B 1.537(13) . ?
C31B H31A 0.9900 . ?
C31B H31B 0.9900 . ?
C32B C33B 1.583(19) . ?
C32B H32A 0.9900 . ?
C32B H32B 0.9900 . ?
C33B C34B 1.35(3) . ?
C33B H33A 0.9900 . ?
C33B H33B 0.9900 . ?
C34B H34A 0.9800 . ?
C34B H34B 0.9800 . ?
C34B H34C 0.9800 . ?
C35B C36B 1.517(11) . ?
C35B H35A 0.9900 . ?
C35B H35B 0.9900 . ?
C36B C37B 1.521(14) . ?
C36B H36A 0.9900 . ?
C36B H36B 0.9900 . ?
C37B C38B 1.552(16) . ?
C37B H37A 0.9900 . ?
C37B H37B 0.9900 . ?
C38B H38D 0.9800 . ?
C38B H38E 0.9800 . ?
C38B H38F 0.9800 . ?
C39B C40B 1.545(12) . ?
C39B H39C 0.9900 . ?
C39B H39D 0.9900 . ?
C40B C41B 1.530(13) . ?
C40B H40C 0.9900 . ?
C40B H40D 0.9900 . ?
C41B C42B 1.500(14) . ?
C41B H41C 0.9900 . ?
C41B H41D 0.9900 . ?
C42B H42D 0.9800 . ?
C42B H42E 0.9800 . ?
C42B H42F 0.9800 . ?
C4C C5C 1.386(11) . ?
C4C C3C 1.423(12) . ?
C4C C7C 1.482(10) . ?
C3C C2C 1.364(11) . ?
C3C H3CA 0.9500 . ?
C2C N1C 1.339(11) . ?
C2C H2CA 0.9500 . ?
N1C C6C 1.302(10) . ?
C6C C5C 1.388(11) . ?
C6C H6CA 0.9500 . ?
C5C H5CA 0.9500 . ?
C7C C8C 1.351(13) . ?
C7C C12C 1.405(13) . ?
C8C C9C 1.405(12) . ?
C8C H8CA 0.9500 . ?
C9C N10C 1.295(12) . ?
C9C H9CA 0.9500 . ?
N10C C11C 1.337(13) . ?
C11C C12C 1.389(13) . ?
C11C H11A 0.9500 . ?
C12C H12A 0.9500 . ?
N1D C6D 1.346(12) . ?
N1D C2D 1.354(11) . ?
C2D C3D 1.383(10) . ?
C2D H2DA 0.9500 . ?
C3D C4D 1.370(11) . ?
C3D H3DA 0.9500 . ?
C4D C5D 1.367(12) . ?
C4D C7D 1.469(9) . ?
C5D C6D 1.377(11) . ?
C5D H5DA 0.9500 . ?
C6D H6DA 0.9500 . ?
C7D C12D 1.366(12) . ?
C7D C8D 1.400(12) . ?
C8D C9D 1.373(11) . ?
C8D H8DA 0.9500 . ?
C9D N10D 1.307(11) . ?
C9D H9DA 0.9500 . ?
N10D C11D 1.354(12) . ?
C11D C12D 1.391(11) . ?
C11D H11B 0.9500 . ?
C12D H12B 0.9500 . ?
C1E C2E 1.385(13) . ?
C1E C8E 1.533(12) . ?
C1E H1EA 1.0000 . ?
C2E C3E 1.504(14) . ?
C2E H2EA 1.0000 . ?
C3E C4E 1.511(14) . ?
C3E H3EA 0.9900 . ?
C3E H3EB 0.9900 . ?
C4E C5E 1.525(13) . ?
C4E H4EA 0.9900 . ?
C4E H4EB 0.9900 . ?
C5E C6E 1.347(14) . ?
C5E H5EA 1.0000 . ?
C6E C7E 1.543(14) . ?
C6E H6EA 1.0000 . ?
C7E C8E 1.491(14) . ?
C7E H7EA 0.9900 . ?
C7E H7EB 0.9900 . ?
C8E H8EA 0.9900 . ?
C8E H8EB 0.9900 . ?
C1F C2F 1.378(17) . ?
C1F C8F 1.553(15) . ?
C1F H1FA 1.0000 . ?
C2F C3F 1.53(2) . ?
C2F H2FA 1.0000 . ?
C3F C4F 1.47(2) . ?
C3F H3FA 0.9900 . ?
C3F H3FB 0.9900 . ?
C4F C5F 1.47(2) . ?
C4F H4FA 0.9900 . ?
C4F H4FB 0.9900 . ?
C5F C6F 1.359(19) . ?
C5F H5FA 1.0000 . ?
C6F C7F 1.514(18) . ?
C6F H6FA 1.0000 . ?
C7F C8F 1.477(19) . ?
C7F H7FA 0.9900 . ?
C7F H7FB 0.9900 . ?
C8F H8FA 0.9900 . ?
C8F H8FB 0.9900 . ?
C1G C2G 1.34(2) . ?
C1G C8G 1.551(15) . ?
C1G H1GA 1.0000 . ?
C2G C3G 1.514(18) . ?
C2G H2GA 1.0000 . ?
C3G C4G 1.547(15) . ?
C3G H3GA 0.9900 . ?
C3G H3GB 0.9900 . ?
C4G C5G 1.512(14) . ?
C4G H4GA 0.9900 . ?
C4G H4GB 0.9900 . ?
C5G C6G 1.394(14) . ?
C5G H5GA 1.0000 . ?
C6G C7G 1.525(14) . ?
C6G H6GA 1.0000 . ?
C7G C8G 1.515(17) . ?
C7G H7GA 0.9900 . ?
C7G H7GB 0.9900 . ?
C8G H8GA 0.9900 . ?
C8G H8GB 0.9900 . ?
C1H C2H 1.370(15) . ?
C1H C8H 1.532(16) . ?
C1H H1HA 1.0000 . ?
C2H C3H 1.499(15) . ?
C2H H2HA 1.0000 . ?
C3H C4H 1.539(17) . ?
C3H H3HA 0.9900 . ?
C3H H3HB 0.9900 . ?
C4H C5H 1.553(17) . ?
C4H H4HA 0.9900 . ?
C4H H4HB 0.9900 . ?
C5H C6H 1.323(17) . ?
C5H H5HA 1.0000 . ?
C6H C7H 1.519(16) . ?
C6H H6HA 1.0000 . ?
C7H C8H 1.527(16) . ?
C7H H7HA 0.9900 . ?
C7H H7HB 0.9900 . ?
C8H H8HA 0.9900 . ?
C8H H8HB 0.9900 . ?
P10 F15 1.575(6) . ?
P10 F11 1.588(6) . ?
P10 F12 1.598(6) . ?
P10 F14 1.602(6) . ?
P10 F13 1.609(7) . ?
P10 F16 1.610(7) . ?
P20 F25 1.552(13) . ?
P20 F21 1.595(11) . ?
P20 F26 1.598(12) . ?
P20 F22 1.599(12) . ?
P20 F23 1.601(16) . ?
P20 F24 1.603(14) . ?
P30 F35 1.543(8) . ?
P30 F32 1.572(8) . ?
P30 F31 1.577(7) . ?
P30 F36 1.579(12) . ?
P30 F33 1.587(11) . ?
P30 F34 1.598(10) . ?
P40 F43 1.454(14) . ?
P40 F44 1.533(13) . ?
P40 F41 1.560(19) . ?
P40 F45 1.573(12) . ?
P40 F46 1.590(18) . ?
P40 F42 1.659(18) . ?
C1 C6 1.339(17) . ?
C1 C2 1.357(19) . ?
C1 C5 1.52(2) . ?
C2 C9 1.424(17) . ?
C2 C3 1.576(19) . ?
C3 C12 1.362(18) . ?
C3 C4 1.40(2) . ?
C4 C15 1.22(2) . ?
C4 C5 1.46(2) . ?
C5 C18 1.31(2) . ?
C6 C7 1.508(18) . ?
C6 C20 1.536(19) . ?
C7 C8 1.395(18) . ?
C7 C22 1.428(15) . ?
C8 C25 1.431(17) . ?
C8 C9 1.464(16) . ?
C9 C10 1.398(13) . ?
C10 C11 1.379(14) . ?
C10 C26 1.472(14) . ?
C11 C12 1.37(2) . ?
C11 C29 1.49(2) . ?
C12 C13 1.512(17) . ?
C13 C30 1.339(18) . ?
C13 C14 1.375(17) . ?
C14 C33 1.466(15) . ?
C14 C15 1.48(2) . ?
C15 C16 1.61(2) . ?
C16 C17 1.309(19) . ?
C16 C34 1.430(14) . ?
C17 C37 1.28(2) . ?
C17 C18 1.58(2) . ?
C18 C19 1.34(2) . ?
C19 C38 1.23(2) . ?
C19 C20 1.54(2) . ?
C20 C21 1.403(17) . ?
C21 C40 1.411(16) . ?
C21 C22 1.450(16) . ?
C22 C23 1.399(15) . ?
C23 C24 1.410(16) . ?
C23 C42 1.467(15) . ?
C24 C25 1.414(16) . ?
C24 C44 1.444(16) . ?
C25 C26 1.394(19) . ?
C26 C27 1.33(2) . ?
C27 C45 1.34(2) . ?
C27 C28 1.55(2) . ?
C28 C47 1.29(2) . ?
C28 C29 1.35(2) . ?
C29 C30 1.544(19) . ?
C30 C31 1.436(16) . ?
C31 C32 1.439(16) . ?
C31 C48 1.445(17) . ?
C32 C33 1.362(15) . ?
C32 C50 1.455(16) . ?
C33 C34 1.383(15) . ?
C34 C35 1.417(14) . ?
C35 C51 1.399(16) . ?
C35 C36 1.451(18) . ?
C36 C37 1.28(2) . ?
C36 C53 1.51(2) . ?
C37 C38 1.69(3) . ?
C38 C39 1.276(19) . ?
C39 C40 1.505(18) . ?
C39 C54 1.67(3) . ?
C40 C41 1.317(19) . ?
C41 C42 1.392(19) . ?
C41 C55 1.546(18) . ?
C42 C43 1.54(2) . ?
C43 C57 1.26(2) . ?
C43 C44 1.59(2) . ?
C44 C45 1.33(2) . ?
C45 C46 1.57(2) . ?
C46 C58 1.37(2) . ?
C46 C47 1.50(3) . ?
C47 C48 1.397(17) . ?
C48 C49 1.57(2) . ?
C49 C59 1.32(2) . ?
C49 C50 1.514(17) . ?
C50 C51 1.378(17) . ?
C51 C52 1.442(15) . ?
C52 C60 1.363(18) . ?
C52 C53 1.55(3) . ?
C53 C54 1.13(2) . ?
C54 C55 1.28(2) . ?
C55 C56 1.47(2) . ?
C56 C57 1.25(4) . ?
C56 C60 1.55(2) . ?
C57 C58 1.53(3) . ?
C58 C59 1.54(2) . ?
C59 C60 1.31(2) . ?
O1I C2I 1.279(18) . ?
C2I C3I 1.46(2) . ?
C2I C4I 1.484(19) . ?
C3I H3IA 0.9800 . ?
C3I H3IB 0.9800 . ?
C3I H3IC 0.9800 . ?
C4I H4IA 0.9800 . ?
C4I H4IB 0.9800 . ?
C4I H4IC 0.9800 . ?
O1J C2J 1.262(15) . ?
C2J C4J 1.394(15) . ?
C2J C3J 1.500(18) . ?
C3J H3JA 0.9800 . ?
C3J H3JB 0.9800 . ?
C3J H3JC 0.9800 . ?
C4J H4JA 0.9800 . ?
C4J H4JB 0.9800 . ?
C4J H4JC 0.9800 . ?
O1K C2K 1.192(12) . ?
C2K C4K 1.42(2) . ?
C2K C3K 1.496(15) . ?
C3K H3KA 0.9800 . ?
C3K H3KB 0.9800 . ?
C3K H3KC 0.9800 . ?
C4K H4KA 0.9800 . ?
C4K H4KB 0.9800 . ?
C4K H4KC 0.9800 . ?
O1L C2L 1.264(19) . ?
C2L C4L 1.32(2) . ?
C2L C3L 1.48(3) . ?
C3L H3LA 0.9800 . ?
C3L H3LB 0.9800 . ?
C3L H3LC 0.9800 . ?
C4L H4LA 0.9800 . ?
C4L H4LB 0.9800 . ?
C4L H4LC 0.9800 . ?
O1M C2M 1.24(2) . ?
C2M C3M 1.41(3) . ?
C2M C4M 1.44(3) . ?
C3M H3MA 0.9800 . ?
C3M H3MB 0.9800 . ?
C3M H3MC 0.9800 . ?
C4M H4MA 0.9800 . ?
C4M H4MB 0.9800 . ?
C4M H4MC 0.9800 . ?
O1N C2N 1.26(4) . ?
C2N C3N 1.455(19) . ?
C2N C4N 1.462(19) . ?
C3N H3NA 0.9800 . ?
C3N H3NB 0.9800 . ?
C3N H3NC 0.9800 . ?
C4N H4NA 0.9800 . ?
C4N H4NB 0.9800 . ?
C4N H4NC 0.9800 . ?

loop_
_geom_torsion_atom_site_label_1
_geom_torsion_atom_site_label_2
_geom_torsion_atom_site_label_3
_geom_torsion_atom_site_label_4
_geom_torsion
_geom_torsion_site_symmetry_1
_geom_torsion_site_symmetry_2
_geom_torsion_site_symmetry_3
_geom_torsion_site_symmetry_4
_geom_torsion_publ_flag
C6A C1A C2A C9A 0.0(10) . . . . ?
C5A C1A C2A C9A 158.2(6) . . . . ?
C6A C1A C2A C3A -158.7(6) . . . . ?
C5A C1A C2A C3A -0.6(7) . . . . ?
C9A C2A C3A C12A 0.9(12) . . . . ?
C1A C2A C3A C12A 159.1(7) . . . . ?
C9A C2A C3A C4A -158.2(7) . . . . ?
C1A C2A C3A C4A 0.0(7) . . . . ?
C12A C3A C4A C5A -159.2(7) . . . . ?
C2A C3A C4A C5A 0.6(8) . . . . ?
C12A C3A C4A C15A -2.6(11) . . . . ?
C2A C3A C4A C15A 157.2(7) . . . . ?
C15A C4A C5A C18A 0.8(11) . . . . ?
C3A C4A C5A C18A 157.5(7) . . . . ?
C15A C4A C5A C1A -157.6(7) . . . . ?
C3A C4A C5A C1A -0.9(8) . . . . ?
C6A C1A C5A C18A 0.3(11) . . . . ?
C2A C1A C5A C18A -157.4(7) . . . . ?
C6A C1A C5A C4A 158.6(7) . . . . ?
C2A C1A C5A C4A 0.9(7) . . . . ?
C2A C1A C6A C7A -9.4(9) . . . . ?
C5A C1A C6A C7A -163.8(6) . . . . ?
C2A C1A C6A C20A 161.6(6) . . . . ?
C5A C1A C6A C20A 7.2(9) . . . . ?
C1A C6A C7A C8A 9.9(10) . . . . ?
C20A C6A C7A C8A -158.4(7) . . . . ?
C6A C7A C8A C9A -1.2(10) . . . . ?
C1A C2A C9A C10A -164.5(6) . . . . ?
C3A C2A C9A C10A -9.6(10) . . . . ?
C1A C2A C9A C8A 8.9(10) . . . . ?
C3A C2A C9A C8A 163.9(6) . . . . ?
C7A C8A C9A C2A -8.2(10) . . . . ?
C7A C8A C9A C10A 163.2(7) . . . . ?
C2A C9A C10A N24A -172.7(7) . . . . ?
C8A C9A C10A N24A 15.7(13) . . . . ?
C2A C9A C10A C11A 7.0(9) . . . . ?
C8A C9A C10A C11A -164.7(7) . . . . ?
N24A C10A C11A N25A 1.9(7) . . . . ?
C9A C10A C11A N25A -177.8(6) . . . . ?
N24A C10A C11A C12A -176.2(6) . . . . ?
C9A C10A C11A C12A 4.0(10) . . . . ?
C4A C3A C12A C13A -5.3(10) . . . . ?
C2A C3A C12A C13A -161.3(7) . . . . ?
C4A C3A C12A C11A 165.8(6) . . . . ?
C2A C3A C12A C11A 9.8(10) . . . . ?
N25A C11A C12A C3A 170.3(7) . . . . ?
C10A C11A C12A C3A -12.0(9) . . . . ?
N25A C11A C12A C13A -20.8(13) . . . . ?
C10A C11A C12A C13A 156.9(8) . . . . ?
C3A C12A C13A C14A 7.1(11) . . . . ?
C11A C12A C13A C14A -161.2(8) . . . . ?
C12A C13A C14A C15A -1.4(12) . . . . ?
C5A C4A C15A C16A -7.1(10) . . . . ?
C3A C4A C15A C16A -160.8(7) . . . . ?
C5A C4A C15A C14A 161.7(7) . . . . ?
C3A C4A C15A C14A 8.0(11) . . . . ?
C13A C14A C15A C4A -6.1(11) . . . . ?
C13A C14A C15A C16A 159.9(8) . . . . ?
C4A C15A C16A C17A 6.4(11) . . . . ?
C14A C15A C16A C17A -159.6(8) . . . . ?
C15A C16A C17A C18A 0.5(12) . . . . ?
C4A C5A C18A C19A -164.0(6) . . . . ?
C1A C5A C18A C19A -9.3(9) . . . . ?
C4A C5A C18A C17A 6.2(10) . . . . ?
C1A C5A C18A C17A 160.9(6) . . . . ?
C16A C17A C18A C5A -6.8(10) . . . . ?
C16A C17A C18A C19A 160.3(8) . . . . ?
C5A C18A C19A N21A -175.6(7) . . . . ?
C17A C18A C19A N21A 17.1(13) . . . . ?
C5A C18A C19A C20A 10.9(9) . . . . ?
C17A C18A C19A C20A -156.4(8) . . . . ?
N21A C19A C20A N22A 0.3(7) . . . . ?
C18A C19A C20A N22A 175.2(6) . . . . ?
N21A C19A C20A C6A -178.8(6) . . . . ?
C18A C19A C20A C6A -3.9(11) . . . . ?
C1A C6A C20A N22A 175.7(6) . . . . ?
C7A C6A C20A N22A -15.8(13) . . . . ?
C1A C6A C20A C19A -5.4(9) . . . . ?
C7A C6A C20A C19A 163.2(7) . . . . ?
C20A C19A N21A C23A 0.2(7) . . . . ?
C18A C19A N21A C23A -174.2(7) . . . . ?
C20A C19A N21A C27A -174.7(6) . . . . ?
C18A C19A N21A C27A 10.9(11) . . . . ?
C19A C20A N22A C23A -0.7(7) . . . . ?
C6A C20A N22A C23A 178.3(7) . . . . ?
C19A C20A N22A C31A -174.4(6) . . . . ?
C6A C20A N22A C31A 4.7(11) . . . . ?
C20A N22A C23A N21A 0.8(7) . . . . ?
C31A N22A C23A N21A 174.4(6) . . . . ?
C20A N22A C23A Rh1 174.9(5) . . . . ?
C31A N22A C23A Rh1 -11.5(9) . . . . ?
C19A N21A C23A N22A -0.6(7) . . . . ?
C27A N21A C23A N22A 174.3(6) . . . . ?
C19A N21A C23A Rh1 -175.1(5) . . . . ?
C27A N21A C23A Rh1 -0.2(9) . . . . ?
C11A C10A N24A C26A -2.2(8) . . . . ?
C9A C10A N24A C26A 177.5(7) . . . . ?
C11A C10A N24A C35A 173.2(6) . . . . ?
C9A C10A N24A C35A -7.1(11) . . . . ?
C10A C11A N25A C26A -1.1(7) . . . . ?
C12A C11A N25A C26A 176.9(7) . . . . ?
C10A C11A N25A C39A 172.7(7) . . . . ?
C12A C11A N25A C39A -9.3(11) . . . . ?
C10A N24A C26A N25A 1.5(8) . . . . ?
C35A N24A C26A N25A -173.9(6) . . . . ?
C10A N24A C26A Rh2 -175.8(5) . . . . ?
C35A N24A C26A Rh2 8.8(10) . . . . ?
C11A N25A C26A N24A -0.2(8) . . . . ?
C39A N25A C26A N24A -173.9(7) . . . . ?
C11A N25A C26A Rh2 177.2(5) . . . . ?
C39A N25A C26A Rh2 3.5(10) . . . . ?
C23A N21A C27A C28A -112.6(9) . . . . ?
C19A N21A C27A C28A 61.5(10) . . . . ?
N21A C27A C28A C29A 161.0(8) . . . . ?
C27A C28A C29A C30A 172.9(9) . . . . ?
C23A N22A C31A C32A -99.0(7) . . . . ?
C20A N22A C31A C32A 73.7(8) . . . . ?
N22A C31A C32A C33A -171.9(6) . . . . ?
C31A C32A C33A C34A 179.9(8) . . . . ?
C26A N24A C35A C36A 100.7(8) . . . . ?
C10A N24A C35A C36A -74.1(9) . . . . ?
N24A C35A C36A C37A 174.7(7) . . . . ?
C35A C36A C37A C38A -175.1(8) . . . . ?
C26A N25A C39A C40A 112.2(11) . . . . ?
C11A N25A C39A C40A -60.6(12) . . . . ?
N25A C39A C40A C41A 177.4(12) . . . . ?
C39A C40A C41A C42A 79.5(19) . . . . ?
C6B C1B C2B C9B -0.3(11) . . . . ?
C5B C1B C2B C9B 158.1(7) . . . . ?
C6B C1B C2B C3B -159.0(7) . . . . ?
C5B C1B C2B C3B -0.6(8) . . . . ?
C9B C2B C3B C12B 1.9(12) . . . . ?
C1B C2B C3B C12B 160.2(7) . . . . ?
C9B C2B C3B C4B -157.1(7) . . . . ?
C1B C2B C3B C4B 1.1(8) . . . . ?
C12B C3B C4B C15B -3.3(12) . . . . ?
C2B C3B C4B C15B 156.6(7) . . . . ?
C12B C3B C4B C5B -161.1(7) . . . . ?
C2B C3B C4B C5B -1.2(8) . . . . ?
C15B C4B C5B C18B 1.9(12) . . . . ?
C3B C4B C5B C18B 159.1(7) . . . . ?
C15B C4B C5B C1B -156.2(7) . . . . ?
C3B C4B C5B C1B 0.9(8) . . . . ?
C6B C1B C5B C18B 0.3(12) . . . . ?
C2B C1B C5B C18B -157.5(7) . . . . ?
C6B C1B C5B C4B 157.6(7) . . . . ?
C2B C1B C5B C4B -0.2(8) . . . . ?
C2B C1B C6B C7B -9.2(10) . . . . ?
C5B C1B C6B C7B -163.8(7) . . . . ?
C2B C1B C6B C20B 162.4(7) . . . . ?
C5B C1B C6B C20B 7.8(10) . . . . ?
C1B C6B C7B C8B 9.5(10) . . . . ?
C20B C6B C7B C8B -159.3(8) . . . . ?
C6B C7B C8B C9B -0.6(12) . . . . ?
C1B C2B C9B C8B 9.4(10) . . . . ?
C3B C2B C9B C8B 164.6(7) . . . . ?
C1B C2B C9B C10B -165.4(7) . . . . ?
C3B C2B C9B C10B -10.2(10) . . . . ?
C7B C8B C9B C2B -8.9(11) . . . . ?
C7B C8B C9B C10B 164.3(8) . . . . ?
C2B C9B C10B N24B -172.5(7) . . . . ?
C8B C9B C10B N24B 14.1(14) . . . . ?
C2B C9B C10B C11B 7.6(10) . . . . ?
C8B C9B C10B C11B -165.8(8) . . . . ?
N24B C10B C11B N25B 2.5(8) . . . . ?
C9B C10B C11B N25B -177.5(7) . . . . ?
N24B C10B C11B C12B -176.7(7) . . . . ?
C9B C10B C11B C12B 3.2(12) . . . . ?
C2B C3B C12B C11B 8.9(11) . . . . ?
C4B C3B C12B C11B 165.2(7) . . . . ?
C2B C3B C12B C13B -159.2(7) . . . . ?
C4B C3B C12B C13B -3.0(10) . . . . ?
N25B C11B C12B C3B 169.9(8) . . . . ?
C10B C11B C12B C3B -11.1(10) . . . . ?
N25B C11B C12B C13B -25.1(14) . . . . ?
C10B C11B C12B C13B 153.9(9) . . . . ?
C3B C12B C13B C14B 5.0(11) . . . . ?
C11B C12B C13B C14B -159.6(9) . . . . ?
C12B C13B C14B C15B -0.8(13) . . . . ?
C5B C4B C15B C14B 161.0(7) . . . . ?
C3B C4B C15B C14B 7.3(11) . . . . ?
C5B C4B C15B C16B -6.3(11) . . . . ?
C3B C4B C15B C16B -160.1(7) . . . . ?
C13B C14B C15B C4B -5.3(12) . . . . ?
C13B C14B C15B C16B 159.2(9) . . . . ?
C4B C15B C16B C17B 5.2(11) . . . . ?
C14B C15B C16B C17B -159.5(8) . . . . ?
C15B C16B C17B C18B 0.1(12) . . . . ?
C4B C5B C18B C17B 3.7(10) . . . . ?
C1B C5B C18B C17B 158.2(7) . . . . ?
C4B C5B C18B C19B -163.1(7) . . . . ?
C1B C5B C18B C19B -8.6(10) . . . . ?
C16B C17B C18B C5B -4.6(11) . . . . ?
C16B C17B C18B C19B 158.0(9) . . . . ?
C5B C18B C19B C20B 9.0(10) . . . . ?
C17B C18B C19B C20B -154.2(8) . . . . ?
C5B C18B C19B N21B -173.6(7) . . . . ?
C17B C18B C19B N21B 23.3(13) . . . . ?
N21B C19B C20B N22B -1.9(8) . . . . ?
C18B C19B C20B N22B 176.0(6) . . . . ?
N21B C19B C20B C6B -179.1(6) . . . . ?
C18B C19B C20B C6B -1.2(11) . . . . ?
C1B C6B C20B C19B -7.3(10) . . . . ?
C7B C6B C20B C19B 161.8(8) . . . . ?
C1B C6B C20B N22B 176.3(7) . . . . ?
C7B C6B C20B N22B -14.6(14) . . . . ?
C20B C19B N21B C23B 0.7(8) . . . . ?
C18B C19B N21B C23B -177.1(7) . . . . ?
C20B C19B N21B C27B -174.7(7) . . . . ?
C18B C19B N21B C27B 7.6(12) . . . . ?
C19B C20B N22B C23B 2.6(8) . . . . ?
C6B C20B N22B C23B 179.5(7) . . . . ?
C19B C20B N22B C31B -171.3(7) . . . . ?
C6B C20B N22B C31B 5.6(12) . . . . ?
C19B N21B C23B N22B 0.9(8) . . . . ?
C27B N21B C23B N22B 176.2(7) . . . . ?
C19B N21B C23B Rh3 -179.6(5) . . . . ?
C27B N21B C23B Rh3 -4.2(11) . . . . ?
C20B N22B C23B N21B -2.2(8) . . . . ?
C31B N22B C23B N21B 172.0(6) . . . . ?
C20B N22B C23B Rh3 178.3(5) . . . . ?
C31B N22B C23B Rh3 -7.6(10) . . . . ?
C11B C10B N24B C26B -2.7(8) . . . . ?
C9B C10B N24B C26B 177.4(8) . . . . ?
C11B C10B N24B C35B 170.8(7) . . . . ?
C9B C10B N24B C35B -9.1(12) . . . . ?
C10B C11B N25B C26B -1.7(9) . . . . ?
C12B C11B N25B C26B 177.5(8) . . . . ?
C10B C11B N25B C39B 172.8(7) . . . . ?
C12B C11B N25B C39B -8.0(13) . . . . ?
C11B N25B C26B N24B 0.1(8) . . . . ?
C39B N25B C26B N24B -174.5(7) . . . . ?
C11B N25B C26B Rh4 177.8(5) . . . . ?
C39B N25B C26B Rh4 3.2(10) . . . . ?
C10B N24B C26B N25B 1.6(8) . . . . ?
C35B N24B C26B N25B -171.9(6) . . . . ?
C10B N24B C26B Rh4 -175.9(6) . . . . ?
C35B N24B C26B Rh4 10.6(11) . . . . ?
C23B N21B C27B C28B -109.2(11) . . . . ?
C19B N21B C27B C28B 65.4(12) . . . . ?
N21B C27B C28B C29B 179.6(13) . . . . ?
C27B C28B C29B C30B -163(2) . . . . ?
C23B N22B C31B C32B -103.4(9) . . . . ?
C20B N22B C31B C32B 69.7(10) . . . . ?
N22B C31B C32B C33B -168.1(11) . . . . ?
C31B C32B C33B C34B 134(2) . . . . ?
C26B N24B C35B C36B 101.7(9) . . . . ?
C10B N24B C35B C36B -71.0(10) . . . . ?
N24B C35B C36B C37B 175.0(10) . . . . ?
C35B C36B C37B C38B -177.2(15) . . . . ?
C26B N25B C39B C40B 108.9(10) . . . . ?
C11B N25B C39B C40B -65.0(12) . . . . ?
N25B C39B C40B C41B -173.9(9) . . . . ?
C39B C40B C41B C42B -176.5(10) . . . . ?
C5C C4C C3C C2C 1.0(14) . . . . ?
C7C C4C C3C C2C -176.6(9) . . . . ?
C4C C3C C2C N1C -0.9(16) . . . . ?
C3C C2C N1C C6C 0.6(14) . . . . ?
C3C C2C N1C Rh1 173.6(8) . . . . ?
C2C N1C C6C C5C -0.5(13) . . . . ?
Rh1 N1C C6C C5C -173.6(7) . . . . ?
C3C C4C C5C C6C -0.9(13) . . . . ?
C7C C4C C5C C6C 176.6(8) . . . . ?
N1C C6C C5C C4C 0.7(14) . . . . ?
C5C C4C C7C C8C -4.3(14) . . . . ?
C3C C4C C7C C8C 173.2(10) . . . . ?
C5C C4C C7C C12C 175.0(10) . . . . ?
C3C C4C C7C C12C -7.6(14) . . . . ?
C12C C7C C8C C9C 4.5(16) . . . . ?
C4C C7C C8C C9C -176.2(9) . . . . ?
C7C C8C C9C N10C 0.4(18) . . . . ?
C8C C9C N10C C11C -4.3(17) . . . . ?
C8C C9C N10C Rh4 177.0(9) . . . . ?
C9C N10C C11C C12C 3.1(18) . . . . ?
Rh4 N10C C11C C12C -178.3(9) . . . . ?
N10C C11C C12C C7C 1.8(19) . . . . ?
C8C C7C C12C C11C -5.5(16) . . . . ?
C4C C7C C12C C11C 175.2(10) . . . . ?
C6D N1D C2D C3D -3.3(13) . . . . ?
Rh2 N1D C2D C3D 177.6(6) . . . . ?
N1D C2D C3D C4D -2.3(13) . . . . ?
C2D C3D C4D C5D 5.1(13) . . . . ?
C2D C3D C4D C7D -177.2(8) . . . . ?
C3D C4D C5D C6D -2.4(16) . . . . ?
C7D C4D C5D C6D 180.0(10) . . . . ?
C2D N1D C6D C5D 6.2(16) . . . . ?
Rh2 N1D C6D C5D -174.7(9) . . . . ?
C4D C5D C6D N1D -3.5(19) . . . . ?
C5D C4D C7D C12D 167.1(10) . . . . ?
C3D C4D C7D C12D -10.5(12) . . . . ?
C5D C4D C7D C8D -13.5(14) . . . . ?
C3D C4D C7D C8D 168.9(9) . . . . ?
C12D C7D C8D C9D 3.8(14) . . . . ?
C4D C7D C8D C9D -175.6(9) . . . . ?
C7D C8D C9D N10D -0.8(17) . . . . ?
C8D C9D N10D C11D -1.6(15) . . . . ?
C8D C9D N10D Rh3 170.4(8) . . . . ?
C9D N10D C11D C12D 0.8(14) . . . . ?
Rh3 N10D C11D C12D -171.6(7) . . . . ?
C8D C7D C12D C11D -4.6(13) . . . . ?
C4D C7D C12D C11D 174.8(8) . . . . ?
N10D C11D C12D C7D 2.5(15) . . . . ?
C8E C1E C2E C3E -4.0(13) . . . . ?
Rh1 C1E C2E C3E 100.2(8) . . . . ?
C8E C1E C2E Rh1 -104.1(8) . . . . ?
C1E C2E C3E C4E -40.4(11) . . . . ?
Rh1 C2E C3E C4E 39.8(9) . . . . ?
C2E C3E C4E C5E -36.5(12) . . . . ?
C3E C4E C5E C6E 95.8(12) . . . . ?
C3E C4E C5E Rh1 15.0(11) . . . . ?
C4E C5E C6E C7E -5.7(15) . . . . ?
Rh1 C5E C6E C7E 97.0(9) . . . . ?
C4E C5E C6E Rh1 -102.7(9) . . . . ?
C5E C6E C7E C8E -41.5(15) . . . . ?
Rh1 C6E C7E C8E 38.6(11) . . . . ?
C6E C7E C8E C1E -34.0(14) . . . . ?
C2E C1E C8E C7E 92.1(11) . . . . ?
Rh1 C1E C8E C7E 10.7(12) . . . . ?
C8F C1F C2F C3F -0.7(16) . . . . ?
Rh2 C1F C2F C3F -102.8(11) . . . . ?
C8F C1F C2F Rh2 102.1(9) . . . . ?
C1F C2F C3F C4F 58.2(19) . . . . ?
Rh2 C2F C3F C4F -24.0(17) . . . . ?
C2F C3F C4F C5F 16(3) . . . . ?
C3F C4F C5F C6F -81(2) . . . . ?
C3F C4F C5F Rh2 0(2) . . . . ?
C4F C5F C6F C7F 5(2) . . . . ?
Rh2 C5F C6F C7F -97.0(13) . . . . ?
C4F C5F C6F Rh2 101.5(13) . . . . ?
C5F C6F C7F C8F 50(3) . . . . ?
Rh2 C6F C7F C8F -31(2) . . . . ?
C6F C7F C8F C1F 21(3) . . . . ?
C2F C1F C8F C7F -79.8(19) . . . . ?
Rh2 C1F C8F C7F 1(2) . . . . ?
C8G C1G C2G C3G 1(2) . . . . ?
Rh3 C1G C2G C3G -101.2(13) . . . . ?
C8G C1G C2G Rh3 102.2(11) . . . . ?
C1G C2G C3G C4G 46.8(18) . . . . ?
Rh3 C2G C3G C4G -35.9(14) . . . . ?
C2G C3G C4G C5G 31.6(15) . . . . ?
C3G C4G C5G C6G -91.2(12) . . . . ?
C3G C4G C5G Rh3 -10.9(12) . . . . ?
C4G C5G C6G C7G 2.8(12) . . . . ?
Rh3 C5G C6G C7G -100.3(7) . . . . ?
C4G C5G C6G Rh3 103.1(7) . . . . ?
C5G C6G C7G C8G 44.6(13) . . . . ?
Rh3 C6G C7G C8G -35.8(12) . . . . ?
C6G C7G C8G C1G 29.2(18) . . . . ?
C2G C1G C8G C7G -89.9(18) . . . . ?
Rh3 C1G C8G C7G -7.8(18) . . . . ?
C8H C1H C2H C3H 4.9(13) . . . . ?
Rh4 C1H C2H C3H 106.1(8) . . . . ?
C8H C1H C2H Rh4 -101.1(8) . . . . ?
C1H C2H C3H C4H -98.4(15) . . . . ?
Rh4 C2H C3H C4H -16.2(16) . . . . ?
C2H C3H C4H C5H 38.7(18) . . . . ?
C3H C4H C5H C6H 43.3(18) . . . . ?
C3H C4H C5H Rh4 -41.8(15) . . . . ?
C4H C5H C6H C7H 1.1(19) . . . . ?
Rh4 C5H C6H C7H 102.1(10) . . . . ?
C4H C5H C6H Rh4 -101.0(12) . . . . ?
C5H C6H C7H C8H -90.3(16) . . . . ?
Rh4 C6H C7H C8H -10.9(15) . . . . ?
C6H C7H C8H C1H 31.0(17) . . . . ?
C2H C1H C8H C7H 44.1(14) . . . . ?
Rh4 C1H C8H C7H -35.8(13) . . . . ?
C6 C1 C2 C9 -4.2(17) . . . . ?
C5 C1 C2 C9 140.7(11) . . . . ?
C6 C1 C2 C3 -144.1(10) . . . . ?
C5 C1 C2 C3 0.8(12) . . . . ?
C1 C2 C3 C12 145.5(11) . . . . ?
C9 C2 C3 C12 1.2(13) . . . . ?
C1 C2 C3 C4 -1.0(13) . . . . ?
C9 C2 C3 C4 -145.3(10) . . . . ?
C12 C3 C4 C15 2(2) . . . . ?
C2 C3 C4 C15 143.1(13) . . . . ?
C12 C3 C4 C5 -139.9(13) . . . . ?
C2 C3 C4 C5 0.7(13) . . . . ?
C15 C4 C5 C18 -2(2) . . . . ?
C3 C4 C5 C18 139.2(16) . . . . ?
C15 C4 C5 C1 -141.0(15) . . . . ?
C3 C4 C5 C1 -0.2(14) . . . . ?
C6 C1 C5 C18 -2.7(18) . . . . ?
C2 C1 C5 C18 -146.2(12) . . . . ?
C6 C1 C5 C4 143.1(12) . . . . ?
C2 C1 C5 C4 -0.4(13) . . . . ?
C2 C1 C6 C7 3.1(16) . . . . ?
C5 C1 C6 C7 -137.4(13) . . . . ?
C2 C1 C6 C20 139.5(12) . . . . ?
C5 C1 C6 C20 -0.9(18) . . . . ?
C1 C6 C7 C8 -0.2(15) . . . . ?
C20 C6 C7 C8 -143.2(9) . . . . ?
C1 C6 C7 C22 142.3(11) . . . . ?
C20 C6 C7 C22 -0.6(9) . . . . ?
C22 C7 C8 C25 -0.7(13) . . . . ?
C6 C7 C8 C25 137.2(10) . . . . ?
C22 C7 C8 C9 -139.6(9) . . . . ?
C6 C7 C8 C9 -1.8(13) . . . . ?
C1 C2 C9 C10 -132.9(13) . . . . ?
C3 C2 C9 C10 4.3(15) . . . . ?
C1 C2 C9 C8 2.2(15) . . . . ?
C3 C2 C9 C8 139.5(9) . . . . ?
C7 C8 C9 C10 143.5(10) . . . . ?
C25 C8 C9 C10 1.0(11) . . . . ?
C7 C8 C9 C2 0.9(13) . . . . ?
C25 C8 C9 C2 -141.7(10) . . . . ?
C2 C9 C10 C11 -4.9(17) . . . . ?
C8 C9 C10 C11 -144.5(11) . . . . ?
C2 C9 C10 C26 138.6(11) . . . . ?
C8 C9 C10 C26 -1.0(12) . . . . ?
C9 C10 C11 C12 -0.4(19) . . . . ?
C26 C10 C11 C12 -140.1(15) . . . . ?
C9 C10 C11 C29 141.8(13) . . . . ?
C26 C10 C11 C29 2.2(19) . . . . ?
C4 C3 C12 C11 131.5(16) . . . . ?
C2 C3 C12 C11 -6.7(18) . . . . ?
C4 C3 C12 C13 -2.8(17) . . . . ?
C2 C3 C12 C13 -141.1(9) . . . . ?
C10 C11 C12 C3 7(2) . . . . ?
C29 C11 C12 C3 -137.0(13) . . . . ?
C10 C11 C12 C13 143.1(12) . . . . ?
C29 C11 C12 C13 -0.5(15) . . . . ?
C3 C12 C13 C30 145.2(11) . . . . ?
C11 C12 C13 C30 1.6(14) . . . . ?
C3 C12 C13 C14 1.3(15) . . . . ?
C11 C12 C13 C14 -142.3(12) . . . . ?
C30 C13 C14 C33 -5.4(16) . . . . ?
C12 C13 C14 C33 135.1(11) . . . . ?
C30 C13 C14 C15 -140.0(11) . . . . ?
C12 C13 C14 C15 0.5(15) . . . . ?
C3 C4 C15 C14 0(2) . . . . ?
C5 C4 C15 C14 137.8(16) . . . . ?
C3 C4 C15 C16 -140.9(14) . . . . ?
C5 C4 C15 C16 -2.9(19) . . . . ?
C13 C14 C15 C4 -1.1(18) . . . . ?
C33 C14 C15 C4 -143.2(14) . . . . ?
C13 C14 C15 C16 143.4(9) . . . . ?
C33 C14 C15 C16 1.4(10) . . . . ?
C4 C15 C16 C17 6.6(18) . . . . ?
C14 C15 C16 C17 -141.6(11) . . . . ?
C4 C15 C16 C34 147.1(12) . . . . ?
C14 C15 C16 C34 -1.1(10) . . . . ?
C34 C16 C17 C37 2.2(19) . . . . ?
C15 C16 C17 C37 136.1(14) . . . . ?
C34 C16 C17 C18 -139.2(12) . . . . ?
C15 C16 C17 C18 -5.3(17) . . . . ?
C4 C5 C18 C19 -129.6(18) . . . . ?
C1 C5 C18 C19 8(2) . . . . ?
C4 C5 C18 C17 3(2) . . . . ?
C1 C5 C18 C17 139.9(12) . . . . ?
C37 C17 C18 C5 -145.3(15) . . . . ?
C16 C17 C18 C5 1.0(18) . . . . ?
C37 C17 C18 C19 1.4(16) . . . . ?
C16 C17 C18 C19 147.7(13) . . . . ?
C5 C18 C19 C38 133(2) . . . . ?
C17 C18 C19 C38 -4.4(19) . . . . ?
C5 C18 C19 C20 -7(2) . . . . ?
C17 C18 C19 C20 -144.5(11) . . . . ?
C1 C6 C20 C21 -141.1(11) . . . . ?
C7 C6 C20 C21 2.0(10) . . . . ?
C1 C6 C20 C19 1.1(16) . . . . ?
C7 C6 C20 C19 144.2(9) . . . . ?
C38 C19 C20 C21 -9.5(18) . . . . ?
C18 C19 C20 C21 137.6(13) . . . . ?
C38 C19 C20 C6 -144.7(13) . . . . ?
C18 C19 C20 C6 2.4(15) . . . . ?
C6 C20 C21 C40 141.6(10) . . . . ?
C19 C20 C21 C40 4.8(17) . . . . ?
C6 C20 C21 C22 -2.6(10) . . . . ?
C19 C20 C21 C22 -139.5(11) . . . . ?
C8 C7 C22 C23 2.1(13) . . . . ?
C6 C7 C22 C23 -139.4(9) . . . . ?
C8 C7 C22 C21 140.6(9) . . . . ?
C6 C7 C22 C21 -0.9(10) . . . . ?
C20 C21 C22 C23 142.3(9) . . . . ?
C40 C21 C22 C23 0.8(14) . . . . ?
C20 C21 C22 C7 2.3(10) . . . . ?
C40 C21 C22 C7 -139.2(10) . . . . ?
C7 C22 C23 C24 -3.4(13) . . . . ?
C21 C22 C23 C24 -139.1(9) . . . . ?
C7 C22 C23 C42 137.8(10) . . . . ?
C21 C22 C23 C42 2.2(13) . . . . ?
C22 C23 C24 C25 3.4(13) . . . . ?
C42 C23 C24 C25 -139.6(9) . . . . ?
C22 C23 C24 C44 142.2(9) . . . . ?
C42 C23 C24 C44 -0.8(11) . . . . ?
C23 C24 C25 C26 135.8(12) . . . . ?
C44 C24 C25 C26 -1.9(15) . . . . ?
C23 C24 C25 C8 -1.9(13) . . . . ?
C44 C24 C25 C8 -139.6(10) . . . . ?
C7 C8 C25 C26 -142.5(10) . . . . ?
C9 C8 C25 C26 -0.5(12) . . . . ?
C7 C8 C25 C24 0.6(13) . . . . ?
C9 C8 C25 C24 142.6(9) . . . . ?
C24 C25 C26 C27 4.1(17) . . . . ?
C8 C25 C26 C27 146.1(12) . . . . ?
C24 C25 C26 C10 -142.1(11) . . . . ?
C8 C25 C26 C10 -0.1(12) . . . . ?
C11 C10 C26 C27 0(2) . . . . ?
C9 C10 C26 C27 -143.5(14) . . . . ?
C11 C10 C26 C25 143.8(13) . . . . ?
C9 C10 C26 C25 0.8(13) . . . . ?
C25 C26 C27 C45 -5(2) . . . . ?
C10 C26 C27 C45 135.9(15) . . . . ?
C25 C26 C27 C28 -139.3(14) . . . . ?
C10 C26 C27 C28 2(2) . . . . ?
C26 C27 C28 C47 141.2(17) . . . . ?
C45 C27 C28 C47 -0.6(18) . . . . ?
C26 C27 C28 C29 -5(2) . . . . ?
C45 C27 C28 C29 -146.4(14) . . . . ?
C47 C28 C29 C11 -135.6(17) . . . . ?
C27 C28 C29 C11 7(2) . . . . ?
C47 C28 C29 C30 -3(2) . . . . ?
C27 C28 C29 C30 139.2(13) . . . . ?
C12 C11 C29 C28 139.1(16) . . . . ?
C10 C11 C29 C28 -6(2) . . . . ?
C12 C11 C29 C30 -0.6(14) . . . . ?
C10 C11 C29 C30 -145.5(13) . . . . ?
C14 C13 C30 C31 2.3(16) . . . . ?
C12 C13 C30 C31 -142.6(11) . . . . ?
C14 C13 C30 C29 142.8(11) . . . . ?
C12 C13 C30 C29 -2.1(14) . . . . ?
C28 C29 C30 C13 -140.4(13) . . . . ?
C11 C29 C30 C13 1.7(13) . . . . ?
C28 C29 C30 C31 1.1(17) . . . . ?
C11 C29 C30 C31 143.2(11) . . . . ?
C13 C30 C31 C32 1.6(16) . . . . ?
C29 C30 C31 C32 -136.8(11) . . . . ?
C13 C30 C31 C48 140.1(12) . . . . ?
C29 C30 C31 C48 1.8(14) . . . . ?
C30 C31 C32 C33 -2.5(14) . . . . ?
C48 C31 C32 C33 -142.9(9) . . . . ?
C30 C31 C32 C50 140.6(10) . . . . ?
C48 C31 C32 C50 0.2(10) . . . . ?
C31 C32 C33 C34 139.2(10) . . . . ?
C50 C32 C33 C34 -0.6(12) . . . . ?
C31 C32 C33 C14 -0.3(13) . . . . ?
C50 C32 C33 C14 -140.1(9) . . . . ?
C13 C14 C33 C32 4.3(14) . . . . ?
C15 C14 C33 C32 141.9(9) . . . . ?
C13 C14 C33 C34 -138.8(10) . . . . ?
C15 C14 C33 C34 -1.2(10) . . . . ?
C32 C33 C34 C35 1.5(12) . . . . ?
C14 C33 C34 C35 143.0(8) . . . . ?
C32 C33 C34 C16 -141.1(9) . . . . ?
C14 C33 C34 C16 0.4(10) . . . . ?
C17 C16 C34 C33 141.1(10) . . . . ?
C15 C16 C34 C33 0.5(10) . . . . ?
C17 C16 C34 C35 -2.7(14) . . . . ?
C15 C16 C34 C35 -143.4(8) . . . . ?
C33 C34 C35 C51 -2.1(12) . . . . ?
C16 C34 C35 C51 139.1(9) . . . . ?
C33 C34 C35 C36 -139.3(9) . . . . ?
C16 C34 C35 C36 1.9(12) . . . . ?
C51 C35 C36 C37 -142.8(12) . . . . ?
C34 C35 C36 C37 -0.5(15) . . . . ?
C51 C35 C36 C53 0.3(12) . . . . ?
C34 C35 C36 C53 142.5(10) . . . . ?
C35 C36 C37 C17 0(2) . . . . ?
C53 C36 C37 C17 -138.8(15) . . . . ?
C35 C36 C37 C38 137.9(12) . . . . ?
C53 C36 C37 C38 -1(2) . . . . ?
C16 C17 C37 C36 -1(2) . . . . ?
C18 C17 C37 C36 143.5(13) . . . . ?
C16 C17 C37 C38 -143.4(12) . . . . ?
C18 C17 C37 C38 0.8(16) . . . . ?
C18 C19 C38 C39 -130(3) . . . . ?
C20 C19 C38 C39 13(3) . . . . ?
C18 C19 C38 C37 4.7(19) . . . . ?
C20 C19 C38 C37 147.8(10) . . . . ?
C36 C37 C38 C19 -146.7(15) . . . . ?
C17 C37 C38 C19 -2.9(16) . . . . ?
C36 C37 C38 C39 4(2) . . . . ?
C17 C37 C38 C39 147.3(14) . . . . ?
C19 C38 C39 C40 -10(3) . . . . ?
C37 C38 C39 C40 -141.4(12) . . . . ?
C19 C38 C39 C54 123(3) . . . . ?
C37 C38 C39 C54 -9(2) . . . . ?
C20 C21 C40 C41 -140.7(12) . . . . ?
C22 C21 C40 C41 -1.4(16) . . . . ?
C20 C21 C40 C39 -0.5(16) . . . . ?
C22 C21 C40 C39 138.7(11) . . . . ?
C38 C39 C40 C41 145.9(13) . . . . ?
C54 C39 C40 C41 2.4(13) . . . . ?
C38 C39 C40 C21 1.5(17) . . . . ?
C54 C39 C40 C21 -141.9(11) . . . . ?
C21 C40 C41 C42 -1.2(17) . . . . ?
C39 C40 C41 C42 -144.3(11) . . . . ?
C21 C40 C41 C55 142.2(11) . . . . ?
C39 C40 C41 C55 -0.9(14) . . . . ?
C40 C41 C42 C23 4.5(17) . . . . ?
C55 C41 C42 C23 -134.7(11) . . . . ?
C40 C41 C42 C43 138.7(12) . . . . ?
C55 C41 C42 C43 -0.5(15) . . . . ?
C22 C23 C42 C41 -5.0(15) . . . . ?
C24 C23 C42 C41 139.0(11) . . . . ?
C22 C23 C42 C43 -143.4(9) . . . . ?
C24 C23 C42 C43 0.6(10) . . . . ?
C41 C42 C43 C57 3.4(17) . . . . ?
C23 C42 C43 C57 145.0(12) . . . . ?
C41 C42 C43 C44 -141.8(10) . . . . ?
C23 C42 C43 C44 -0.2(10) . . . . ?
C23 C24 C44 C45 -141.4(11) . . . . ?
C25 C24 C44 C45 0.3(15) . . . . ?
C23 C24 C44 C43 0.6(10) . . . . ?
C25 C24 C44 C43 142.3(9) . . . . ?
C57 C43 C44 C45 2(2) . . . . ?
C42 C43 C44 C45 142.5(11) . . . . ?
C57 C43 C44 C24 -141.0(17) . . . . ?
C42 C43 C44 C24 -0.3(10) . . . . ?
C24 C44 C45 C27 -1.0(18) . . . . ?
C43 C44 C45 C27 -137.8(14) . . . . ?
C24 C44 C45 C46 139.6(12) . . . . ?
C43 C44 C45 C46 2.8(17) . . . . ?
C26 C27 C45 C44 3(2) . . . . ?
C28 C27 C45 C44 143.2(13) . . . . ?
C26 C27 C45 C46 -139.2(14) . . . . ?
C28 C27 C45 C46 0.6(16) . . . . ?
C44 C45 C46 C58 0.1(17) . . . . ?
C27 C45 C46 C58 144.2(15) . . . . ?
C44 C45 C46 C47 -144.6(13) . . . . ?
C27 C45 C46 C47 -0.5(16) . . . . ?
C29 C28 C47 C48 2(2) . . . . ?
C27 C28 C47 C48 -141.5(15) . . . . ?
C29 C28 C47 C46 143.8(15) . . . . ?
C27 C28 C47 C46 0.3(18) . . . . ?
C58 C46 C47 C28 -138.4(17) . . . . ?
C45 C46 C47 C28 0.1(16) . . . . ?
C58 C46 C47 C48 6(2) . . . . ?
C45 C46 C47 C48 144.8(12) . . . . ?
C28 C47 C48 C31 1(2) . . . . ?
C46 C47 C48 C31 -138.8(14) . . . . ?
C28 C47 C48 C49 137.9(16) . . . . ?
C46 C47 C48 C49 -2.2(17) . . . . ?
C30 C31 C48 C47 -3.1(17) . . . . ?
C32 C31 C48 C47 140.1(12) . . . . ?
C30 C31 C48 C49 -143.8(9) . . . . ?
C32 C31 C48 C49 -0.6(10) . . . . ?
C47 C48 C49 C59 -1.7(18) . . . . ?
C31 C48 C49 C59 141.2(12) . . . . ?
C47 C48 C49 C50 -142.2(10) . . . . ?
C31 C48 C49 C50 0.7(10) . . . . ?
C33 C32 C50 C51 0.3(13) . . . . ?
C31 C32 C50 C51 -142.5(9) . . . . ?
C33 C32 C50 C49 143.1(9) . . . . ?
C31 C32 C50 C49 0.3(10) . . . . ?
C59 C49 C50 C51 1.2(15) . . . . ?
C48 C49 C50 C51 143.1(9) . . . . ?
C59 C49 C50 C32 -142.5(11) . . . . ?
C48 C49 C50 C32 -0.6(10) . . . . ?
C32 C50 C51 C35 -0.9(13) . . . . ?
C49 C50 C51 C35 -139.4(9) . . . . ?
C32 C50 C51 C52 138.2(9) . . . . ?
C49 C50 C51 C52 -0.4(14) . . . . ?
C34 C35 C51 C50 1.8(13) . . . . ?
C36 C35 C51 C50 141.0(9) . . . . ?
C34 C35 C51 C52 -139.0(9) . . . . ?
C36 C35 C51 C52 0.2(12) . . . . ?
C50 C51 C52 C60 1.9(14) . . . . ?
C35 C51 C52 C60 142.6(10) . . . . ?
C50 C51 C52 C53 -141.3(11) . . . . ?
C35 C51 C52 C53 -0.6(13) . . . . ?
C37 C36 C53 C54 4(3) . . . . ?
C35 C36 C53 C54 -140(2) . . . . ?
C37 C36 C53 C52 143.7(15) . . . . ?
C35 C36 C53 C52 -0.7(14) . . . . ?
C60 C52 C53 C54 10(2) . . . . ?
C51 C52 C53 C54 149.1(14) . . . . ?
C60 C52 C53 C36 -138.8(12) . . . . ?
C51 C52 C53 C36 0.7(13) . . . . ?
C36 C53 C54 C55 130(3) . . . . ?
C52 C53 C54 C55 -8(3) . . . . ?
C36 C53 C54 C39 -8(3) . . . . ?
C52 C53 C54 C39 -146.0(14) . . . . ?
C38 C39 C54 C53 11(2) . . . . ?
C40 C39 C54 C53 147.9(14) . . . . ?
C38 C39 C54 C55 -139.9(16) . . . . ?
C40 C39 C54 C55 -3.3(13) . . . . ?
C53 C54 C55 C56 3(3) . . . . ?
C39 C54 C55 C56 142.8(12) . . . . ?
C53 C54 C55 C41 -137(2) . . . . ?
C39 C54 C55 C41 2.9(15) . . . . ?
C40 C41 C55 C54 -1.6(17) . . . . ?
C42 C41 C55 C54 141.1(14) . . . . ?
C40 C41 C55 C56 -145.1(12) . . . . ?
C42 C41 C55 C56 -2.4(15) . . . . ?
C54 C55 C56 C57 -137.6(18) . . . . ?
C41 C55 C56 C57 3(2) . . . . ?
C54 C55 C56 C60 2.1(17) . . . . ?
C41 C55 C56 C60 142.4(10) . . . . ?
C55 C56 C57 C43 0(3) . . . . ?
C60 C56 C57 C43 -139(2) . . . . ?
C55 C56 C57 C58 143.0(14) . . . . ?
C60 C56 C57 C58 4.0(18) . . . . ?
C42 C43 C57 C56 -4(3) . . . . ?
C44 C43 C57 C56 133(3) . . . . ?
C42 C43 C57 C58 -144.7(15) . . . . ?
C44 C43 C57 C58 -8(2) . . . . ?
C47 C46 C58 C57 126(2) . . . . ?
C45 C46 C58 C57 -8(2) . . . . ?
C47 C46 C58 C59 -6(2) . . . . ?
C45 C46 C58 C59 -139.1(12) . . . . ?
C56 C57 C58 C46 -139.5(18) . . . . ?
C43 C57 C58 C46 11(2) . . . . ?
C56 C57 C58 C59 -4.5(16) . . . . ?
C43 C57 C58 C59 146.3(14) . . . . ?
C50 C49 C59 C60 -3.6(18) . . . . ?
C48 C49 C59 C60 -138.9(14) . . . . ?
C50 C49 C59 C58 137.7(14) . . . . ?
C48 C49 C59 C58 2(2) . . . . ?
C46 C58 C59 C60 145.6(13) . . . . ?
C57 C58 C59 C60 3.5(15) . . . . ?
C46 C58 C59 C49 1.0(19) . . . . ?
C57 C58 C59 C49 -141.1(15) . . . . ?
C49 C59 C60 C52 6(2) . . . . ?
C58 C59 C60 C52 -139.9(12) . . . . ?
C49 C59 C60 C56 144.4(12) . . . . ?
C58 C59 C60 C56 -1.3(14) . . . . ?
C51 C52 C60 C59 -4.9(17) . . . . ?
C53 C52 C60 C59 129.9(16) . . . . ?
C51 C52 C60 C56 -140.7(10) . . . . ?
C53 C52 C60 C56 -5.9(17) . . . . ?
C57 C56 C60 C59 -1.9(18) . . . . ?
C55 C56 C60 C59 -144.6(12) . . . . ?
C57 C56 C60 C52 143.1(14) . . . . ?
C55 C56 C60 C52 0.3(15) . . . . ?
